data_7224373
loop_
_publ_author_name
'Anisimov, Anton A.'
'Kononevich, Yuriy N.'
'Zhemchugov, Pavel V.'
'Milenin, Sergey A.'
'Korlyukov, Alexander A.'
'Tsareva, Ul'yana S.'
'Peregudov, Alexander S.'
'Dorovatovskii, Pavel V.'
'Molodtsova, Yuliya A.'
'Takazova, Rina U.'
'Shchegolikhina, Olga I.'
'Muzafarov, Aziz M.'

_publ_section_title
;
 Synthesis and structure of new polyhedral Ni, Na- and Cu,
 Na-metallasiloxanes with tolyl substituent at the silicon atom
;
_journal_issue 26
_journal_name_full 'RSC Adv.'
_journal_page_first 22052
_journal_paper_doi 10.1039/C5RA26414F
_journal_volume 6
_journal_year 2016
_chemical_formula_moiety 'C108 H162 Na6 Ni4 O40 Si12, 2(C2 H6 O)'
_chemical_formula_sum 'C112 H174 Na6 Ni4 O42 Si12'
_chemical_formula_weight 2902.36
_space_group_crystal_system triclinic
_space_group_IT_number 2
_space_group_name_Hall '-P 1'
_space_group_name_H-M_alt 'P -1'
_symmetry_space_group_name_Hall '-P 1'
_symmetry_space_group_name_H-M 'P -1'
_atom_sites_solution_hydrogens mixed
_audit_creation_date 2016-01-20
_audit_creation_method
;
Olex2 1.2
(compiled 2015.09.30 svn.r3233 for OlexSys, GUI svn.r5103)
;
_audit_update_record
;
2016-02-12 deposited with the CCDC.
2016-02-17 downloaded from the CCDC.
;
_cell_angle_alpha 113.9140(10)
_cell_angle_beta 96.9800(10)
_cell_angle_gamma 95.989(2)
_cell_formula_units_Z 1
_cell_length_a 14.7272(4)
_cell_length_b 15.6359(4)
_cell_length_c 16.9320(5)
_cell_measurement_reflns_used 9867
_cell_measurement_temperature 120
_cell_measurement_theta_max 67.79
_cell_measurement_theta_min 3.25
_cell_volume 3486.80(17)
_computing_cell_refinement 'SAINT v8.34A (Bruker, 2013)'
_computing_data_reduction 'SAINT v8.34A (Bruker, 2013)'
_computing_molecular_graphics 'Olex2 (Dolomanov et al., 2009)'
_computing_publication_material 'Olex2 (Dolomanov et al., 2009)'
_computing_structure_refinement 'ShelXL (Sheldrick, 2015)'
_computing_structure_solution 'ShelXT (Sheldrick, 2015)'
_diffrn_ambient_temperature 120
_diffrn_measured_fraction_theta_full 0.926
_diffrn_measured_fraction_theta_max 0.962
_diffrn_measurement_device_type 'Bruker APEX-II CCD'
_diffrn_measurement_method '\f and \w scans'
_diffrn_radiation_monochromator graphite
_diffrn_radiation_type CuK\a
_diffrn_radiation_wavelength 1.54178
_diffrn_reflns_av_R_equivalents 0.0273
_diffrn_reflns_av_unetI/netI 0.0250
_diffrn_reflns_laue_measured_fraction_full 0.926
_diffrn_reflns_laue_measured_fraction_max 0.962
_diffrn_reflns_limit_h_max 17
_diffrn_reflns_limit_h_min -17
_diffrn_reflns_limit_k_max 18
_diffrn_reflns_limit_k_min -18
_diffrn_reflns_limit_l_max 20
_diffrn_reflns_limit_l_min -20
_diffrn_reflns_number 43689
_diffrn_reflns_point_group_measured_fraction_full 0.926
_diffrn_reflns_point_group_measured_fraction_max 0.962
_diffrn_reflns_theta_full 67.679
_diffrn_reflns_theta_max 65.991
_diffrn_reflns_theta_min 3.249
_diffrn_source 'sealed tube'
_diffrn_standards_number 0
_exptl_absorpt_coefficient_mu 2.423
_exptl_absorpt_correction_T_max 0.7530
_exptl_absorpt_correction_T_min 0.6395
_exptl_absorpt_correction_type multi-scan
_exptl_absorpt_process_details
;
SADABS-2014/5 (Bruker,2014/5) was used for absorption correction.
wR2(int) was 0.1251 before and 0.0432 after correction.
The Ratio of minimum to maximum transmission is 0.8493.
The \l/2 correction factor is 0.00150.
;
_exptl_crystal_colour green
_exptl_crystal_colour_primary green
_exptl_crystal_density_diffrn 1.382
_exptl_crystal_description block
_exptl_crystal_F_000 1528
_exptl_crystal_size_max 0.26
_exptl_crystal_size_mid 0.23
_exptl_crystal_size_min 0.13
_refine_diff_density_max 3.032
_refine_diff_density_min -1.481
_refine_diff_density_rms 0.112
_refine_ls_extinction_method none
_refine_ls_goodness_of_fit_ref 1.045
_refine_ls_hydrogen_treatment mixed
_refine_ls_matrix_type full
_refine_ls_number_parameters 787
_refine_ls_number_reflns 11698
_refine_ls_number_restraints 34
_refine_ls_restrained_S_all 1.045
_refine_ls_R_factor_all 0.0759
_refine_ls_R_factor_gt 0.0708
_refine_ls_shift/su_max 0.001
_refine_ls_shift/su_mean 0.001
_refine_ls_structure_factor_coef Fsqd
_refine_ls_weighting_details 'w=1/[\s^2^(Fo^2^)+(0.1218P)^2^+10.6086P] where P=(Fo^2^+2Fc^2^)/3'
_refine_ls_weighting_scheme calc
_refine_ls_wR_factor_gt 0.2018
_refine_ls_wR_factor_ref 0.2069
_reflns_Friedel_coverage 0.000
_reflns_number_gt 10439
_reflns_number_total 11698
_reflns_threshold_expression 'I > 2\s(I)'
_cod_data_source_file c5ra26414f2.cif
_cod_data_source_block pg1042
_cod_database_code 7224373
_shelxl_version_number 2014/6
_shelx_space_group_comment
;
The symmetry employed for this shelxl refinement is uniquely defined
by the following loop, which should always be used as a source of
symmetry information in preference to the above space-group names.
They are only intended as comments.
;
_olex2_refinement_description
;
1. Fixed Uiso
 At 1.2 times of:
  All C(H) groups, All C(H,H) groups, All C(H,H,H,H) groups
 At 1.5 times of:
  All C(H,H,H) groups, All O(H) groups, All O(H,H) groups
2. Restrained distances
 O18-C46
 1.42 with sigma of 0.005
 C49-C48
 1.52 with sigma of 0.005
 C47-C46
 1.52 with sigma of 0.005
 O18-H18
 0.85 with sigma of 0.01
 O19-H19
 0.85 with sigma of 0.01
 C58-C57
 1.52 with sigma of 0.005
 O22-H22
 0.85 with sigma of 0.01
 C024-C0 = C029-C024
 1.52 with sigma of 0.005
 O17-C48
 1.42 with sigma of 0.005
 O17-H17
 0.85 with sigma of 0.01
 O21-H21
 0.85 with sigma of 0.01
 C56-C55
 1.55 with sigma of 0.005
 C54-C53
 1.55 with sigma of 0.005
 O15-C55 = O15-C53
 1.42 with sigma of 0.005
 O15-H15A
 0.87 with sigma of 0.01
 O15-H15
 0.87 with sigma of 0.01
 C46-H18
 1.8821 with sigma of 0.02
 Na3-H18
 2.614804 with sigma of 0.02
 C43-H19
 1.894733 with sigma of 0.02
 Na3-H19
 2.714537 with sigma of 0.02
 Na1-H22
 3.130704 with sigma of 0.02
 C024-H22
 1.858297 with sigma of 0.02
 C48-H17
 1.881537 with sigma of 0.02
 Na3-H17
 2.51026 with sigma of 0.02
 C01P-H21
 1.8634 with sigma of 0.02
 Na1-H21
 2.798025 with sigma of 0.02
 C53-H15A
 1.900958 with sigma of 0.02
 Na2-H15A
 2.667402 with sigma of 0.02
 C55-H15
 1.896965 with sigma of 0.02
 Na2-H15
 2.988916 with sigma of 0.02
3. Uiso/Uaniso restraints and constraints
C53 \\sim C55: within 1.7A with sigma of 0.04 and sigma for terminal atoms of
0.08
C0 \\sim C029: within 1.7A with sigma of 0.04 and sigma for terminal atoms of
0.08
C54 \\sim C56: within 1.7A with sigma of 0.01 and sigma for terminal atoms of
0.02
Uiso(C48) = Uiso(C46)
Uiso(C49) = Uiso(C47)
Uiso(O17) = Uiso(O18)
4. Others
 Sof(O18)=Sof(H18)=Sof(C46)=Sof(H46A)=Sof(H46B)=Sof(C47)=Sof(H47A)=Sof(H47B)=
 Sof(H47C)=1-FVAR(1)
 Sof(O17)=Sof(H17)=Sof(C48)=Sof(H48A)=Sof(H48B)=Sof(C49)=Sof(H49A)=Sof(H49B)=
 Sof(H49C)=FVAR(1)
 Fixed Sof: H15A(0.5) H15(0.5) C0(0.13725) H0A(0.13725) H0B(0.13725)
 H0C(0.13725) C029(0.86275) H02C(0.86275) H02D(0.86275) H02E(0.86275)
 H43C(0.75) H43D(0.75) H43A(0.25) H43B(0.25) C44(0.25) H44A(0.25) H44B(0.25)
 H44C(0.25) C45(0.75) H45A(0.75) H45B(0.75) H45C(0.75) C53(0.5) H53A(0.5)
 H53B(0.5) C54(0.5) H54A(0.5) H54B(0.5) H54C(0.5) C55(0.5) H55A(0.5) H55B(0.5)
 C56(0.5) H56A(0.5) H56B(0.5) H56C(0.5) H57A(0.5) H57B(0.5) H57C(0.5) H57D(0.5)
 C58(0.5) H58A(0.5) H58B(0.5) H58C(0.5) C59(0.5) H59A(0.5) H59B(0.5) H59C(0.5)
 H50A(0.75) H50B(0.75) H50C(0.25) H50D(0.25) C51(0.25) H51A(0.25) H51B(0.25)
 H51C(0.25) C52(0.75) H52A(0.75) H52B(0.75) H52C(0.75)
 Fixed Uiso: C55(0.09367) C56(0.12)
5.a Riding coordinates:
 O0(H0), O13(H13A,H13B), O14(H14), O15(H15A), O15(H15), O17(H17), O21(H21),
 O16(H16A)
5.b Secondary CH2 refined with riding coordinates:
 C01P(H01A,H01B), C024(H02A,H02B), C43(H43C,H43D), C43(H43A,H43B), C46(H46A,
 H46B), C48(H48A,H48B), C53(H53A,H53B), C55(H55A,H55B), C57(H57A,H57B),
 C57(H57C,H57D), C50(H50A,H50B), C50(H50C,H50D)
5.c Me refined with riding coordinates:
 C0(H0A,H0B,H0C), C029(H02C,H02D,H02E), C44(H44A,H44B,H44C), C45(H45A,H45B,
 H45C), C47(H47A,H47B,H47C), C49(H49A,H49B,H49C), C54(H54A,H54B,H54C), C56(H56A,
 H56B,H56C), C58(H58A,H58B,H58C), C59(H59A,H59B,H59C), C51(H51A,H51B,H51C),
 C52(H52A,H52B,H52C)
5.d Aromatic/amide H refined with riding coordinates:
 C2(H2), C3(H3), C5(H5), C6(H6), C9(H9), C10(H10), C12(H12), C13(H13),
 C16(H16), C17(H17A), C19(H19A), C20(H20), C23(H23), C24(H24), C26(H26),
 C27(H27), C30(H30), C31(H31), C33(H33), C34(H34), C37(H37), C38(H38), C40(H40),
  C41(H41)
5.e Idealised Me refined as rotating group:
 C01W(H01C,H01D,H01E), C7(H7A,H7B,H7C), C14(H14A,H14B,H14C), C21(H21A,H21B,
 H21C), C28(H28A,H28B,H28C), C35(H35A,H35B,H35C), C42(H42A,H42B,H42C)
;
_olex2_submission_special_instructions 'No special instructions were received'

loop_
_space_group_symop_operation_xyz
'x, y, z'
'-x, -y, -z'

loop_
_atom_site_label
_atom_site_type_symbol
_atom_site_fract_x
_atom_site_fract_y
_atom_site_fract_z
_atom_site_U_iso_or_equiv
_atom_site_adp_type
_atom_site_occupancy
_atom_site_site_symmetry_order
_atom_site_calc_flag
_atom_site_refinement_flags_posn
_atom_site_refinement_flags_adp
_atom_site_refinement_flags_occupancy
_atom_site_disorder_assembly
_atom_site_disorder_group
Ni1 Ni 0.49900(3) 0.47837(3) 0.39964(2) 0.01591(10) Uani 1 1 d . . . . .
Ni2 Ni 0.52996(3) 0.68892(3) 0.54251(3) 0.01807(10) Uani 1 1 d . . . . .
Si1 Si 0.66813(5) 0.35425(5) 0.40247(4) 0.01848(15) Uani 1 1 d . . . . .
Si2 Si 0.70044(5) 0.52385(5) 0.35961(4) 0.01936(16) Uani 1 1 d . . . . .
Si3 Si 0.72532(5) 0.73504(5) 0.48605(4) 0.02246(17) Uani 1 1 d . . . . .
Si4 Si 0.72753(5) 0.77417(5) 0.67336(4) 0.02163(17) Uani 1 1 d . . . . .
Si5 Si 0.70357(5) 0.60297(5) 0.71627(4) 0.01933(16) Uani 1 1 d . . . . .
Si6 Si 0.67016(5) 0.39534(5) 0.59257(4) 0.01831(15) Uani 1 1 d . . . . .
Na1 Na 0.83008(9) 0.57110(12) 0.55421(9) 0.0502(4) Uani 1 1 d D . . . .
Na2 Na 0.47430(7) 0.27165(7) 0.24927(7) 0.0243(3) Uani 1 1 d D . . . .
Na3 Na 0.47579(8) 0.36108(7) 0.66871(7) 0.0264(2) Uani 1 1 d D . . . .
O0 O 0.57553(12) 0.56496(12) 0.52296(11) 0.0177(4) Uani 1 1 d . . . . .
H0 H 0.6282 0.5648 0.5291 0.038(10) Uiso 1 1 d R . . . .
O1 O 0.70972(12) 0.36076(12) 0.49974(11) 0.0208(4) Uani 1 1 d . . . . .
O2 O 0.72830(12) 0.44737(13) 0.39906(11) 0.0218(4) Uani 1 1 d . . . . .
O3 O 0.74949(13) 0.62683(13) 0.44076(12) 0.0249(5) Uani 1 1 d . . . . .
O4 O 0.77230(13) 0.77391(14) 0.58990(12) 0.0277(5) Uani 1 1 d . . . . .
O5 O 0.75024(13) 0.67460(13) 0.67723(12) 0.0249(5) Uani 1 1 d . . . . .
O6 O 0.73149(12) 0.50216(13) 0.65129(12) 0.0224(4) Uani 1 1 d . . . . .
O7 O 0.55949(12) 0.35551(12) 0.38823(11) 0.0180(4) Uani 1 1 d . . . . .
O8 O 0.59200(12) 0.51318(13) 0.33101(11) 0.0203(4) Uani 1 1 d . . . . .
O9 O 0.61708(13) 0.73624(13) 0.47242(12) 0.0241(4) Uani 1 1 d . . . . .
O10 O 0.61924(13) 0.77641(13) 0.66322(12) 0.0233(4) Uani 1 1 d . . . . .
O11 O 0.59590(12) 0.59720(12) 0.71515(11) 0.0203(4) Uani 1 1 d . . . . .
O12 O 0.56144(12) 0.39568(12) 0.57740(11) 0.0183(4) Uani 1 1 d . . . . .
O13 O 0.46547(16) 0.80703(14) 0.55447(16) 0.0386(6) Uani 1 1 d . . . . .
H13A H 0.4448 0.8028 0.5036 0.058 Uiso 1 1 d R . . . .
H13B H 0.5049 0.8579 0.5825 0.058 Uiso 1 1 d R . . . .
O14 O 0.55304(17) 0.34624(16) 0.17607(14) 0.0398(6) Uani 1 1 d . . . . .
H14 H 0.5663 0.4025 0.2163 0.060 Uiso 1 1 d R . . . .
O15 O 0.4858(3) 0.1181(2) 0.15403(16) 0.1070(14) Uani 1 1 d D . . . .
H15A H 0.5048 0.0940 0.1886 0.161 Uiso 0.5 1 d DR . P A -1
H15 H 0.4811 0.0661 0.1593 0.161 Uiso 0.5 1 d DR . P B -2
O17 O 0.4154(4) 0.2337(3) 0.6944(3) 0.0878(15) Uiso 0.726(5) 1 d D . P C 1
H17 H 0.3628 0.2272 0.6636 0.132 Uiso 0.726(5) 1 d DR . P C 1
O18 O 0.4582(7) 0.2566(5) 0.7297(3) 0.0878(15) Uiso 0.274(5) 1 d D . P C 2
H18 H 0.4688(15) 0.2050(7) 0.6917(8) 0.132 Uiso 0.274(5) 1 d DR . P C 2
O19 O 0.56426(19) 0.47155(17) 0.79953(15) 0.0479(7) Uani 1 1 d D . . . .
H19 H 0.574(2) 0.5253(5) 0.7976(8) 0.072 Uiso 1 1 d DR . . . .
O21 O 0.9808(2) 0.6391(2) 0.5924(2) 0.0706(10) Uani 1 1 d D . . . .
H21 H 1.0190 0.6180 0.5574 0.106 Uiso 1 1 d DR . . . .
O22 O 0.8988(2) 0.4273(2) 0.52835(18) 0.0549(8) Uani 1 1 d D . . . .
H22 H 0.8961(17) 0.3741(8) 0.4845(8) 0.082 Uiso 1 1 d DR . . . .
C0 C 0.9810(9) 0.3534(3) 0.6315(5) 0.069(9) Uiso 0.1372 1 d D U P D 2
H0A H 1.0165 0.3852 0.6915 0.103 Uiso 0.1372 1 calc R . P D 2
H0B H 0.9267 0.3103 0.6298 0.103 Uiso 0.1372 1 calc R . P D 2
H0C H 1.0203 0.3171 0.5919 0.103 Uiso 0.1372 1 calc R . P D 2
C1 C 0.70330(19) 0.2447(2) 0.32433(18) 0.0255(7) Uani 1 1 d . . . . .
C01P C 1.0199(3) 0.7320(3) 0.6531(3) 0.0549(11) Uani 1 1 d D . . . .
H01A H 0.9881 0.7778 0.6384 0.066 Uiso 1 1 calc R . . . .
H01B H 1.0864 0.7447 0.6500 0.066 Uiso 1 1 calc R . . . .
C01W C 1.0107(3) 0.7450(4) 0.7436(3) 0.0669(13) Uani 1 1 d . . . . .
H01C H 0.9463 0.7222 0.7443 0.100 Uiso 1 1 calc GR . . . .
H01D H 1.0277 0.8124 0.7839 0.100 Uiso 1 1 calc GR . . . .
H01E H 1.0519 0.7088 0.7624 0.100 Uiso 1 1 calc GR . . . .
C2 C 0.7174(2) 0.1708(2) 0.3480(2) 0.0348(8) Uani 1 1 d . . . . .
H2 H 0.7082 0.1769 0.4045 0.042 Uiso 1 1 calc R . . . .
C3 C 0.7446(3) 0.0881(2) 0.2913(3) 0.0475(10) Uani 1 1 d . . . . .
H3 H 0.7540 0.0396 0.3100 0.057 Uiso 1 1 calc R . . . .
C4 C 0.7580(3) 0.0762(3) 0.2091(3) 0.0501(10) Uani 1 1 d . . . . .
C5 C 0.7439(3) 0.1488(3) 0.1840(2) 0.0502(10) Uani 1 1 d . . . . .
H5 H 0.7532 0.1419 0.1273 0.060 Uiso 1 1 calc R . . . .
C6 C 0.7165(3) 0.2312(2) 0.2399(2) 0.0392(8) Uani 1 1 d . . . . .
H6 H 0.7065 0.2792 0.2204 0.047 Uiso 1 1 calc R . . . .
C7 C 0.7897(4) -0.0121(3) 0.1483(4) 0.0808(16) Uani 1 1 d . . . . .
H7A H 0.8099 -0.0480 0.1812 0.121 Uiso 1 1 calc GR . . . .
H7B H 0.8415 0.0060 0.1239 0.121 Uiso 1 1 calc GR . . . .
H7C H 0.7382 -0.0515 0.1005 0.121 Uiso 1 1 calc GR . . . .
C8 C 0.76039(19) 0.5076(2) 0.26475(17) 0.0250(6) Uani 1 1 d . . . . .
C9 C 0.8312(2) 0.4542(2) 0.2446(2) 0.0340(7) Uani 1 1 d . . . . .
H9 H 0.8522 0.4253 0.2815 0.041 Uiso 1 1 calc R . . . .
C10 C 0.8716(2) 0.4423(3) 0.1720(2) 0.0476(9) Uani 1 1 d . . . . .
H10 H 0.9198 0.4054 0.1601 0.057 Uiso 1 1 calc R . . . .
C11 C 0.8428(3) 0.4835(3) 0.1162(2) 0.0484(9) Uani 1 1 d . . . . .
C12 C 0.7730(3) 0.5370(3) 0.1360(2) 0.0434(8) Uani 1 1 d . . . . .
H12 H 0.7527 0.5664 0.0993 0.052 Uiso 1 1 calc R . . . .
C13 C 0.7321(2) 0.5486(2) 0.20834(19) 0.0348(7) Uani 1 1 d . . . . .
H13 H 0.6838 0.5853 0.2199 0.042 Uiso 1 1 calc R . . . .
C14 C 0.8858(4) 0.4694(4) 0.0360(3) 0.0841(12) Uani 1 1 d . . . . .
H14A H 0.8574 0.5041 0.0055 0.126 Uiso 1 1 calc GR . . . .
H14B H 0.8753 0.4016 -0.0035 0.126 Uiso 1 1 calc GR . . . .
H14C H 0.9527 0.4933 0.0542 0.126 Uiso 1 1 calc GR . . . .
C15 C 0.7915(2) 0.8130(2) 0.44573(18) 0.0284(7) Uani 1 1 d . . . . .
C16 C 0.8453(2) 0.7822(2) 0.3817(2) 0.0411(9) Uani 1 1 d . . . . .
H16 H 0.8475 0.7164 0.3531 0.049 Uiso 1 1 calc R . . . .
C17 C 0.8965(3) 0.8448(3) 0.3577(2) 0.0468(9) Uani 1 1 d . . . . .
H17A H 0.9322 0.8202 0.3130 0.056 Uiso 1 1 calc R . . . .
C18 C 0.8972(3) 0.9403(3) 0.3961(2) 0.0474(9) Uani 1 1 d . . . . .
C19 C 0.8404(4) 0.9725(3) 0.4586(3) 0.0815(14) Uani 1 1 d . . . . .
H19A H 0.8360 1.0380 0.4847 0.098 Uiso 1 1 calc R . . . .
C20 C 0.7908(4) 0.9108(3) 0.4827(3) 0.0697(12) Uani 1 1 d . . . . .
H20 H 0.7541 0.9356 0.5267 0.084 Uiso 1 1 calc R . . . .
C21 C 0.9554(3) 1.0085(3) 0.3720(3) 0.0683(12) Uani 1 1 d . . . . .
H21A H 1.0209 1.0155 0.3969 0.102 Uiso 1 1 calc GR . . . .
H21B H 0.9353 1.0704 0.3956 0.102 Uiso 1 1 calc GR . . . .
H21C H 0.9478 0.9838 0.3079 0.102 Uiso 1 1 calc GR . . . .
C22 C 0.7954(2) 0.87726(19) 0.77189(18) 0.0272(7) Uani 1 1 d . . . . .
C23 C 0.8774(2) 0.9275(2) 0.7701(2) 0.0322(7) Uani 1 1 d . . . . .
H23 H 0.9000 0.9089 0.7164 0.039 Uiso 1 1 calc R . . . .
C024 C 0.9492(3) 0.4270(2) 0.6026(3) 0.0789(17) Uani 1 1 d D . . . .
H02A H 0.9204 0.4610 0.6539 0.095 Uiso 1 1 calc R . . D 1
H02B H 1.0131 0.4615 0.6134 0.095 Uiso 1 1 calc R . . D 1
C24 C 0.9278(3) 1.0038(2) 0.8438(2) 0.0410(9) Uani 1 1 d . . . . .
H24 H 0.9834 1.0365 0.8390 0.049 Uiso 1 1 calc R . . . .
C25 C 0.8997(3) 1.0332(3) 0.9226(2) 0.0548(11) Uani 1 1 d . . . . .
C26 C 0.8144(4) 0.9861(4) 0.9260(3) 0.0807(17) Uani 1 1 d . . . . .
H26 H 0.7905 1.0075 0.9791 0.097 Uiso 1 1 calc R . . . .
C27 C 0.7654(3) 0.9091(3) 0.8527(3) 0.0696(14) Uani 1 1 d . . . . .
H27 H 0.7094 0.8767 0.8572 0.084 Uiso 1 1 calc R . . . .
C28 C 0.9543(5) 1.1171(4) 1.0035(3) 0.0871(19) Uani 1 1 d . . . . .
H28A H 1.0185 1.1288 0.9955 0.131 Uiso 1 1 calc GR . . . .
H28B H 0.9538 1.1034 1.0550 0.131 Uiso 1 1 calc GR . . . .
H28C H 0.9260 1.1736 1.0123 0.131 Uiso 1 1 calc GR . . . .
C29 C 0.7664(2) 0.6415(2) 0.83121(18) 0.0267(7) Uani 1 1 d . . . . .
C029 C 0.9537(5) 0.3272(2) 0.5937(4) 0.0812(18) Uiso 0.8628 1 d D U P D 1
H02C H 0.9899 0.3301 0.6475 0.122 Uiso 0.8628 1 calc R . P D 1
H02D H 0.8907 0.2932 0.5841 0.122 Uiso 0.8628 1 calc R . P D 1
H02E H 0.9833 0.2937 0.5436 0.122 Uiso 0.8628 1 calc R . P D 1
C30 C 0.8551(2) 0.6249(2) 0.8521(2) 0.0350(8) Uani 1 1 d . . . . .
H30 H 0.8869 0.5919 0.8063 0.042 Uiso 1 1 calc R . . . .
C31 C 0.8978(2) 0.6558(3) 0.9386(2) 0.0440(9) Uani 1 1 d . . . . .
H31 H 0.9583 0.6431 0.9510 0.053 Uiso 1 1 calc R . . . .
C32 C 0.8544(3) 0.7048(3) 1.0075(2) 0.0436(9) Uani 1 1 d . . . . .
C33 C 0.7671(3) 0.7231(3) 0.9878(2) 0.0473(10) Uani 1 1 d . . . . .
H33 H 0.7365 0.7576 1.0341 0.057 Uiso 1 1 calc R . . . .
C34 C 0.7232(3) 0.6919(3) 0.9014(2) 0.0403(9) Uani 1 1 d . . . . .
H34 H 0.6628 0.7049 0.8895 0.048 Uiso 1 1 calc R . . . .
C35 C 0.9022(3) 0.7392(3) 1.1023(2) 0.0623(13) Uani 1 1 d . . . . .
H35A H 0.9403 0.8018 1.1215 0.093 Uiso 1 1 calc GR . . . .
H35B H 0.9418 0.6942 1.1068 0.093 Uiso 1 1 calc GR . . . .
H35C H 0.8553 0.7439 1.1396 0.093 Uiso 1 1 calc GR . . . .
C36 C 0.7124(2) 0.3212(2) 0.64740(18) 0.0274(6) Uani 1 1 d . . . . .
C37 C 0.7689(3) 0.3632(2) 0.7294(2) 0.0488(10) Uani 1 1 d . . . . .
H37 H 0.7794 0.4303 0.7604 0.059 Uiso 1 1 calc R . . . .
C38 C 0.8109(4) 0.3103(3) 0.7682(3) 0.0637(13) Uani 1 1 d . . . . .
H38 H 0.8480 0.3419 0.8251 0.076 Uiso 1 1 calc R . . . .
C39 C 0.7991(3) 0.2124(3) 0.7246(3) 0.0544(10) Uani 1 1 d . . . . .
C40 C 0.7445(3) 0.1701(3) 0.6431(3) 0.0594(12) Uani 1 1 d . . . . .
H40 H 0.7356 0.1030 0.6119 0.071 Uiso 1 1 calc R . . . .
C41 C 0.7016(3) 0.2224(2) 0.6044(2) 0.0485(10) Uani 1 1 d . . . . .
H41 H 0.6642 0.1903 0.5476 0.058 Uiso 1 1 calc R . . . .
C42 C 0.8465(4) 0.1549(3) 0.7647(4) 0.0817(15) Uani 1 1 d . . . . .
H42A H 0.8180 0.0879 0.7329 0.123 Uiso 1 1 calc GR . . . .
H42B H 0.8399 0.1775 0.8265 0.123 Uiso 1 1 calc GR . . . .
H42C H 0.9126 0.1619 0.7609 0.123 Uiso 1 1 calc GR . . . .
C43 C 0.6174(3) 0.4789(3) 0.8794(3) 0.0598(11) Uiso 1 1 d D . . . .
H43C H 0.5997 0.5296 0.9301 0.072 Uiso 0.75 1 calc R . P E -1
H43D H 0.6842 0.4964 0.8802 0.072 Uiso 0.75 1 calc R . P E -1
H43A H 0.6762 0.5233 0.8933 0.072 Uiso 0.25 1 calc R . P F -2
H43B H 0.6333 0.4159 0.8698 0.072 Uiso 0.25 1 calc R . P F -2
C44 C 0.5694(15) 0.5123(14) 0.9564(13) 0.070(5) Uiso 0.25 1 d . . P G -2
H44A H 0.6100 0.5155 1.0082 0.105 Uiso 0.25 1 calc R . P G -2
H44B H 0.5548 0.5755 0.9676 0.105 Uiso 0.25 1 calc R . P G -2
H44C H 0.5119 0.4679 0.9441 0.105 Uiso 0.25 1 calc R . P G -2
C45 C 0.6017(6) 0.3891(6) 0.8873(5) 0.087(2) Uiso 0.75 1 d . . P G -1
H45A H 0.6386 0.3957 0.9423 0.130 Uiso 0.75 1 calc R . P G -1
H45B H 0.5357 0.3723 0.8874 0.130 Uiso 0.75 1 calc R . P G -1
H45C H 0.6201 0.3391 0.8375 0.130 Uiso 0.75 1 calc R . P G -1
C46 C 0.4313(5) 0.2438(6) 0.8024(2) 0.098(3) Uiso 0.274(5) 1 d D . P C 2
H46A H 0.4856 0.2223 0.8246 0.117 Uiso 0.274(5) 1 calc R . P C 2
H46B H 0.3825 0.1867 0.7742 0.117 Uiso 0.274(5) 1 calc R . P C 2
C47 C 0.3976(7) 0.3030(11) 0.8857(4) 0.152(5) Uiso 0.274(5) 1 d D . P C 2
H47A H 0.3867 0.2652 0.9188 0.228 Uiso 0.274(5) 1 calc R . P C 2
H47B H 0.4447 0.3592 0.9218 0.228 Uiso 0.274(5) 1 calc R . P C 2
H47C H 0.3397 0.3230 0.8704 0.228 Uiso 0.274(5) 1 calc R . P C 2
C48 C 0.4098(4) 0.1715(3) 0.7365(3) 0.098(3) Uiso 0.726(5) 1 d D . P C 1
H48A H 0.4725 0.1694 0.7637 0.117 Uiso 0.726(5) 1 calc R . P C 1
H48B H 0.3807 0.1065 0.6937 0.117 Uiso 0.726(5) 1 calc R . P C 1
C49 C 0.3511(4) 0.2114(9) 0.8060(4) 0.152(5) Uiso 0.726(5) 1 d D . P C 1
H49A H 0.3449 0.1710 0.8373 0.228 Uiso 0.726(5) 1 calc R . P C 1
H49B H 0.3808 0.2758 0.8476 0.228 Uiso 0.726(5) 1 calc R . P C 1
H49C H 0.2894 0.2132 0.7780 0.228 Uiso 0.726(5) 1 calc R . P C 1
C53 C 0.4713(8) 0.0483(4) 0.0655(2) 0.103(4) Uiso 0.5 1 d D U P H -1
H53A H 0.4256 -0.0067 0.0583 0.124 Uiso 0.5 1 calc R . P H -1
H53B H 0.5304 0.0256 0.0522 0.124 Uiso 0.5 1 calc R . P H -1
C54 C 0.4355(8) 0.0884(4) -0.0004(3) 0.114(5) Uiso 0.5 1 d D U P H -1
H54A H 0.4263 0.0387 -0.0604 0.171 Uiso 0.5 1 calc R . P H -1
H54B H 0.3764 0.1098 0.0119 0.171 Uiso 0.5 1 calc R . P H -1
H54C H 0.4811 0.1420 0.0058 0.171 Uiso 0.5 1 calc R . P H -1
C55 C 0.5064(6) 0.0997(3) 0.0693(2) 0.094 Uiso 0.5 1 d D U P H -2
H55A H 0.4537 0.0548 0.0247 0.112 Uiso 0.5 1 calc R . P H -2
H55B H 0.5615 0.0679 0.0622 0.112 Uiso 0.5 1 calc R . P H -2
C56 C 0.5256(11) 0.1882(3) 0.0499(4) 0.120 Uiso 0.5 1 d D U P H -2
H56A H 0.5390 0.1684 -0.0097 0.180 Uiso 0.5 1 calc R . P H -2
H56B H 0.4709 0.2194 0.0548 0.180 Uiso 0.5 1 calc R . P H -2
H56C H 0.5790 0.2325 0.0924 0.180 Uiso 0.5 1 calc R . P H -2
C57 C 0.5672(3) 0.3447(3) 0.0974(3) 0.0742(14) Uiso 1 1 d D . . . .
H57A H 0.5828 0.4118 0.1072 0.089 Uiso 0.5 1 calc R . P I 1
H57B H 0.5063 0.3192 0.0575 0.089 Uiso 0.5 1 calc R . P I 1
H57C H 0.6339 0.3661 0.1010 0.089 Uiso 0.5 1 calc R . P J 2
H57D H 0.5317 0.3891 0.0841 0.089 Uiso 0.5 1 calc R . P J 2
C58 C 0.6367(4) 0.2934(6) 0.0462(5) 0.083(3) Uiso 0.5 1 d D . P K 1
H58A H 0.6344 0.3023 -0.0080 0.125 Uiso 0.5 1 calc R . P K 1
H58B H 0.6992 0.3189 0.0817 0.125 Uiso 0.5 1 calc R . P K 1
H58C H 0.6219 0.2255 0.0315 0.125 Uiso 0.5 1 calc R . P K 1
C59 C 0.5373(8) 0.2467(7) 0.0249(7) 0.071(3) Uiso 0.5 1 d . . P H 2
H59A H 0.5481 0.2474 -0.0308 0.106 Uiso 0.5 1 calc R . P H 2
H59B H 0.5731 0.2029 0.0375 0.106 Uiso 0.5 1 calc R . P H 2
H59C H 0.4711 0.2258 0.0207 0.106 Uiso 0.5 1 calc R . P H 2
O16 O 0.4467(2) 0.0660(2) 0.2830(2) 0.0624(9) Uani 1 1 d . . . . .
H16A H 0.4141 0.1086 0.2858 0.094 Uiso 1 1 d R . . . .
C50 C 0.3871(4) -0.0202(3) 0.2685(4) 0.0793(17) Uani 1 1 d . . . . .
H50A H 0.3251 -0.0061 0.2812 0.095 Uiso 0.75 1 calc R . P L -2
H50B H 0.4135 -0.0464 0.3088 0.095 Uiso 0.75 1 calc R . P L -2
H50C H 0.3689 -0.0124 0.3251 0.095 Uiso 0.25 1 calc R . P M -1
H50D H 0.3298 -0.0270 0.2277 0.095 Uiso 0.25 1 calc R . P M -1
C51 C 0.4204(19) -0.1003(18) 0.2368(17) 0.093(7) Uiso 0.25 1 d . . P N -1
H51A H 0.3733 -0.1531 0.2300 0.140 Uiso 0.25 1 calc R . P N -1
H51B H 0.4366 -0.1110 0.1794 0.140 Uiso 0.25 1 calc R . P N -1
H51C H 0.4759 -0.0963 0.2772 0.140 Uiso 0.25 1 calc R . P N -1
C52 C 0.3779(6) -0.0900(6) 0.1780(5) 0.089(2) Uiso 0.75 1 d . . P N -2
H52A H 0.3373 -0.1481 0.1692 0.134 Uiso 0.75 1 calc R . P N -2
H52B H 0.3510 -0.0643 0.1382 0.134 Uiso 0.75 1 calc R . P N -2
H52C H 0.4392 -0.1045 0.1657 0.134 Uiso 0.75 1 calc R . P N -2

loop_
_atom_site_aniso_label
_atom_site_aniso_U_11
_atom_site_aniso_U_22
_atom_site_aniso_U_33
_atom_site_aniso_U_23
_atom_site_aniso_U_13
_atom_site_aniso_U_12
Ni1 0.01551(19) 0.01845(18) 0.01619(17) 0.00901(14) 0.00614(15) 0.00226(16)
Ni2 0.0192(2) 0.01716(18) 0.02003(18) 0.00926(14) 0.00692(16) 0.00225(16)
Si1 0.0181(3) 0.0196(3) 0.0194(3) 0.0083(2) 0.0077(2) 0.0047(2)
Si2 0.0180(3) 0.0237(3) 0.0191(3) 0.0112(2) 0.0071(2) 0.0014(3)
Si3 0.0237(3) 0.0230(3) 0.0222(3) 0.0118(2) 0.0066(3) -0.0021(3)
Si4 0.0232(3) 0.0207(3) 0.0191(3) 0.0073(2) 0.0065(3) -0.0026(3)
Si5 0.0179(3) 0.0212(3) 0.0191(3) 0.0085(2) 0.0051(2) 0.0021(3)
Si6 0.0179(3) 0.0200(3) 0.0207(3) 0.0114(2) 0.0057(2) 0.0046(2)
Na1 0.0327(6) 0.0741(9) 0.0391(6) 0.0188(6) 0.0097(5) 0.0073(6)
Na2 0.0252(5) 0.0235(5) 0.0217(4) 0.0068(4) 0.0067(4) 0.0028(4)
Na3 0.0267(5) 0.0316(5) 0.0310(4) 0.0217(3) 0.0109(4) 0.0055(4)
O0 0.0178(8) 0.0197(7) 0.0191(7) 0.0107(5) 0.0073(6) 0.0029(7)
O1 0.0192(8) 0.0241(8) 0.0241(7) 0.0131(6) 0.0084(6) 0.0076(7)
O2 0.0161(8) 0.0273(8) 0.0265(8) 0.0146(6) 0.0079(6) 0.0043(7)
O3 0.0205(9) 0.0250(8) 0.0297(8) 0.0131(6) 0.0053(7) -0.0010(7)
O4 0.0230(9) 0.0331(9) 0.0251(8) 0.0126(7) 0.0070(7) -0.0070(8)
O5 0.0207(9) 0.0247(8) 0.0300(8) 0.0116(7) 0.0091(7) 0.0015(7)
O6 0.0184(8) 0.0228(8) 0.0259(8) 0.0092(6) 0.0061(7) 0.0046(7)
O7 0.0180(8) 0.0194(7) 0.0181(7) 0.0091(6) 0.0064(6) 0.0017(7)
O8 0.0199(8) 0.0252(8) 0.0181(7) 0.0107(6) 0.0071(6) 0.0016(7)
O9 0.0267(9) 0.0240(8) 0.0250(8) 0.0141(6) 0.0073(7) -0.0004(7)
O10 0.0265(9) 0.0210(8) 0.0227(8) 0.0092(6) 0.0077(7) 0.0008(7)
O11 0.0204(8) 0.0229(8) 0.0188(7) 0.0096(6) 0.0062(6) 0.0028(7)
O12 0.0189(8) 0.0206(7) 0.0192(7) 0.0115(6) 0.0063(6) 0.0029(7)
O13 0.0362(11) 0.0250(9) 0.0518(12) 0.0141(8) 0.0023(10) 0.0091(8)
O14 0.0486(12) 0.0396(11) 0.0273(9) 0.0095(8) 0.0151(9) 0.0008(10)
O15 0.183(3) 0.0451(17) 0.0851(19) 0.0066(15) 0.0832(19) 0.006(2)
O19 0.0508(14) 0.0569(12) 0.0394(10) 0.0312(8) -0.0042(10) -0.0081(11)
O21 0.0764(19) 0.0565(17) 0.0635(16) 0.0087(14) 0.0304(14) -0.0044(15)
O22 0.0518(15) 0.0578(15) 0.0501(13) 0.0179(11) 0.0132(11) 0.0046(12)
C1 0.0195(12) 0.0268(12) 0.0287(12) 0.0089(10) 0.0086(10) 0.0049(10)
C01P 0.0444(19) 0.056(2) 0.061(2) 0.0197(17) 0.0181(17) 0.0057(17)
C01W 0.052(2) 0.094(3) 0.057(2) 0.0312(19) 0.0096(19) 0.025(2)
C2 0.0407(15) 0.0320(13) 0.0378(14) 0.0150(11) 0.0191(12) 0.0165(12)
C3 0.057(2) 0.0330(15) 0.0607(19) 0.0218(13) 0.0227(16) 0.0190(14)
C4 0.057(2) 0.0363(17) 0.0513(19) 0.0071(15) 0.0249(16) 0.0158(16)
C5 0.066(2) 0.0445(18) 0.0356(16) 0.0060(14) 0.0232(15) 0.0198(17)
C6 0.0502(18) 0.0380(15) 0.0299(14) 0.0113(11) 0.0144(13) 0.0138(14)
C7 0.110(3) 0.045(2) 0.085(3) 0.011(2) 0.048(3) 0.034(2)
C8 0.0206(12) 0.0312(13) 0.0258(11) 0.0141(9) 0.0090(10) 0.0013(11)
C9 0.0315(14) 0.0476(15) 0.0350(13) 0.0259(10) 0.0140(11) 0.0133(12)
C10 0.0440(16) 0.0714(19) 0.0539(15) 0.0409(12) 0.0332(12) 0.0328(14)
C11 0.0546(18) 0.0689(19) 0.0449(14) 0.0370(12) 0.0324(13) 0.0262(16)
C12 0.0494(18) 0.0629(17) 0.0405(13) 0.0372(11) 0.0237(13) 0.0226(15)
C13 0.0349(15) 0.0500(15) 0.0348(12) 0.0276(10) 0.0182(11) 0.0169(12)
C14 0.108(3) 0.128(3) 0.0805(18) 0.0790(15) 0.0746(16) 0.076(2)
C15 0.0319(14) 0.0276(12) 0.0272(12) 0.0144(9) 0.0071(11) -0.0030(12)
C16 0.0458(17) 0.0340(15) 0.0449(15) 0.0154(12) 0.0233(13) 0.0008(14)
C17 0.0521(18) 0.0512(18) 0.0463(15) 0.0241(13) 0.0303(13) 0.0082(16)
C18 0.0461(19) 0.0518(17) 0.0603(17) 0.0379(12) 0.0196(14) 0.0045(15)
C19 0.119(3) 0.0303(17) 0.110(3) 0.0301(17) 0.075(2) 0.010(2)
C20 0.104(3) 0.0343(17) 0.081(2) 0.0204(16) 0.0666(18) 0.0118(19)
C21 0.074(3) 0.068(2) 0.091(2) 0.0571(15) 0.0363(19) 0.006(2)
C22 0.0339(15) 0.0222(12) 0.0257(12) 0.0119(9) 0.0053(11) -0.0023(11)
C23 0.0329(15) 0.0289(13) 0.0324(13) 0.0116(10) 0.0060(12) 0.0007(12)
C024 0.044(2) 0.090(3) 0.076(3) 0.017(3) -0.016(2) 0.010(2)
C24 0.0367(17) 0.0341(15) 0.0472(17) 0.0175(12) -0.0016(14) -0.0054(14)
C25 0.078(3) 0.0375(16) 0.0345(16) 0.0149(13) -0.0157(18) -0.0203(18)
C26 0.108(4) 0.074(3) 0.0300(18) 0.0032(19) 0.016(2) -0.034(3)
C27 0.082(3) 0.063(2) 0.0314(17) -0.0035(17) 0.0187(17) -0.037(2)
C28 0.122(4) 0.063(3) 0.041(2) 0.010(2) -0.021(3) -0.037(3)
C29 0.0245(13) 0.0286(13) 0.0223(12) 0.0081(10) 0.0020(10) -0.0006(11)
C30 0.0288(15) 0.0419(16) 0.0311(14) 0.0131(11) 0.0034(12) 0.0046(13)
C31 0.0307(16) 0.0565(19) 0.0414(16) 0.0224(13) -0.0046(14) -0.0008(15)
C32 0.051(2) 0.0422(16) 0.0302(14) 0.0154(12) -0.0046(14) -0.0101(16)
C33 0.059(2) 0.0480(19) 0.0258(14) 0.0071(13) 0.0064(15) 0.0108(17)
C34 0.0410(17) 0.0483(17) 0.0291(14) 0.0124(12) 0.0065(13) 0.0133(14)
C35 0.069(3) 0.067(2) 0.0348(17) 0.0189(16) -0.0163(18) -0.015(2)
C36 0.0240(13) 0.0322(12) 0.0353(12) 0.0226(9) 0.0078(10) 0.0059(11)
C37 0.071(2) 0.0346(15) 0.0385(16) 0.0178(12) -0.0061(17) 0.0082(16)
C38 0.078(3) 0.0536(19) 0.0557(19) 0.0304(14) -0.021(2) 0.004(2)
C39 0.048(2) 0.0549(17) 0.072(2) 0.0431(13) -0.0046(17) 0.0070(16)
C40 0.082(3) 0.0408(15) 0.070(2) 0.0362(13) 0.011(2) 0.0191(17)
C41 0.066(2) 0.0383(15) 0.0448(16) 0.0228(12) -0.0009(17) 0.0131(16)
C42 0.075(3) 0.072(2) 0.116(3) 0.0656(16) -0.015(2) 0.014(2)
O16 0.0654(17) 0.0436(14) 0.0659(17) 0.0084(12) 0.0160(14) 0.0145(13)
C50 0.098(4) 0.037(2) 0.094(3) 0.022(2) 0.020(3) -0.003(2)

loop_
_atom_type_symbol
_atom_type_description
_atom_type_scat_dispersion_real
_atom_type_scat_dispersion_imag
_atom_type_scat_source
C C 0.0181 0.0091 'International Tables Vol C Tables 4.2.6.8 and 6.1.1.4'
H H 0.0000 0.0000 'International Tables Vol C Tables 4.2.6.8 and 6.1.1.4'
Na Na 0.1353 0.1239 'International Tables Vol C Tables 4.2.6.8 and 6.1.1.4'
Ni Ni -3.0029 0.5091 'International Tables Vol C Tables 4.2.6.8 and 6.1.1.4'
O O 0.0492 0.0322 'International Tables Vol C Tables 4.2.6.8 and 6.1.1.4'
Si Si 0.2541 0.3302 'International Tables Vol C Tables 4.2.6.8 and 6.1.1.4'

loop_
_geom_angle_atom_site_label_1
_geom_angle_atom_site_label_2
_geom_angle_atom_site_label_3
_geom_angle
_geom_angle_site_symmetry_1
_geom_angle_site_symmetry_3
Na2 Ni1 Na3 113.27(3) . 2_666
O0 Ni1 Na2 141.46(6) . .
O0 Ni1 Na2 93.58(5) 2_666 .
O0 Ni1 Na3 142.00(6) 2_666 2_666
O0 Ni1 Na3 93.25(6) . 2_666
O0 Ni1 O0 79.66(7) . 2_666
O0 Ni1 O7 94.74(7) . .
O0 Ni1 O7 80.79(7) 2_666 .
O0 Ni1 O12 95.53(7) 2_666 2_666
O0 Ni1 O12 81.48(7) . 2_666
O7 Ni1 Na2 46.78(5) . .
O7 Ni1 Na3 137.20(6) . 2_666
O7 Ni1 O12 175.18(7) . 2_666
O8 Ni1 Na2 84.75(5) . .
O8 Ni1 Na3 46.30(6) . 2_666
O8 Ni1 O0 170.10(8) . 2_666
O8 Ni1 O0 95.57(7) . .
O8 Ni1 O7 91.05(7) . .
O8 Ni1 O12 92.30(7) . 2_666
O11 Ni1 Na2 46.49(6) 2_666 .
O11 Ni1 Na3 85.70(6) 2_666 2_666
O11 Ni1 O0 95.22(7) 2_666 2_666
O11 Ni1 O0 170.28(7) 2_666 .
O11 Ni1 O7 92.56(7) 2_666 .
O11 Ni1 O8 90.70(7) 2_666 .
O11 Ni1 O12 90.87(7) 2_666 2_666
O12 Ni1 Na2 137.07(5) 2_666 .
O12 Ni1 Na3 46.49(5) 2_666 2_666
Na3 Ni2 Na2 176.65(3) 2_666 2_666
O0 Ni2 Na2 89.13(5) . 2_666
O0 Ni2 Na3 89.55(5) . 2_666
O0 Ni2 O7 82.80(7) . 2_666
O0 Ni2 O9 98.79(8) . .
O0 Ni2 O10 98.02(7) . .
O0 Ni2 O12 83.42(7) . 2_666
O0 Ni2 O13 172.56(8) . .
O7 Ni2 Na2 42.93(5) 2_666 2_666
O7 Ni2 Na3 133.81(5) 2_666 2_666
O7 Ni2 O9 178.28(8) 2_666 .
O7 Ni2 O10 89.20(7) 2_666 .
O7 Ni2 O12 90.57(7) 2_666 2_666
O7 Ni2 O13 93.38(9) 2_666 .
O9 Ni2 Na2 137.50(5) . 2_666
O9 Ni2 Na3 45.79(5) . 2_666
O10 Ni2 Na2 46.29(6) . 2_666
O10 Ni2 Na3 136.99(6) . 2_666
O10 Ni2 O9 91.21(7) . .
O12 Ni2 Na2 133.50(6) 2_666 2_666
O12 Ni2 Na3 43.25(5) 2_666 2_666
O12 Ni2 O9 88.98(7) 2_666 .
O12 Ni2 O10 178.49(8) 2_666 .
O13 Ni2 Na2 92.41(7) . 2_666
O13 Ni2 Na3 88.52(7) . 2_666
O13 Ni2 O9 84.97(9) . .
O13 Ni2 O10 88.27(8) . .
O13 Ni2 O12 90.26(8) . 2_666
O1 Si1 Na2 141.29(8) . .
O1 Si1 O2 103.85(9) . .
O1 Si1 C1 103.98(12) . .
O2 Si1 Na2 110.60(7) . .
O2 Si1 C1 108.83(12) . .
O7 Si1 Na2 37.06(6) . .
O7 Si1 O1 113.03(10) . .
O7 Si1 O2 111.83(10) . .
O7 Si1 C1 114.51(11) . .
C1 Si1 Na2 81.39(9) . .
Na1 Si2 Na3 124.56(4) . 2_666
O2 Si2 Na1 52.34(7) . .
O2 Si2 Na3 141.91(7) . 2_666
O2 Si2 C8 108.67(12) . .
O3 Si2 Na1 50.13(8) . .
O3 Si2 Na3 85.40(8) . 2_666
O3 Si2 O2 102.44(10) . .
O3 Si2 C8 107.46(11) . .
O8 Si2 Na1 131.14(8) . .
O8 Si2 Na3 35.06(7) . 2_666
O8 Si2 O2 112.67(10) . .
O8 Si2 O3 114.63(10) . .
O8 Si2 C8 110.51(11) . .
C8 Si2 Na1 118.34(9) . .
C8 Si2 Na3 104.09(10) . 2_666
O3 Si3 Na3 83.90(7) . 2_666
O3 Si3 C15 109.61(12) . .
O4 Si3 Na3 146.28(8) . 2_666
O4 Si3 O3 103.85(11) . .
O4 Si3 C15 104.88(12) . .
O9 Si3 Na3 37.43(7) . 2_666
O9 Si3 O3 112.38(10) . .
O9 Si3 O4 112.47(11) . .
O9 Si3 C15 113.02(13) . .
C15 Si3 Na3 103.07(9) . 2_666
O4 Si4 Na2 146.75(8) . 2_666
O4 Si4 O5 102.84(11) . .
O4 Si4 C22 106.34(12) . .
O5 Si4 Na2 84.40(8) . 2_666
O5 Si4 C22 109.53(12) . .
O10 Si4 Na2 36.13(8) . 2_666
O10 Si4 O4 113.98(11) . .
O10 Si4 O5 111.21(11) . .
O10 Si4 C22 112.39(12) . .
C22 Si4 Na2 101.41(10) . 2_666
Na2 Si5 Na1 125.29(4) 2_666 .
O5 Si5 Na1 46.68(7) . .
O5 Si5 Na2 88.20(8) . 2_666
O5 Si5 C29 107.72(12) . .
O6 Si5 Na1 53.73(8) . .
O6 Si5 Na2 142.86(7) . 2_666
O6 Si5 O5 100.38(10) . .
O6 Si5 C29 109.85(12) . .
O11 Si5 Na1 131.46(8) . .
O11 Si5 Na2 34.66(7) . 2_666
O11 Si5 O5 115.75(11) . .
O11 Si5 O6 112.92(9) . .
O11 Si5 C29 109.75(12) . .
C29 Si5 Na1 118.67(10) . .
C29 Si5 Na2 101.49(10) . 2_666
O1 Si6 Na3 140.02(7) . .
O1 Si6 O6 102.92(10) . .
O1 Si6 C36 106.03(12) . .
O6 Si6 Na3 112.33(7) . .
O6 Si6 C36 104.87(11) . .
O12 Si6 Na3 37.08(7) . .
O12 Si6 O1 111.60(9) . .
O12 Si6 O6 112.91(10) . .
O12 Si6 C36 117.24(12) . .
C36 Si6 Na3 83.05(10) . .
Si2 Na1 Si5 113.33(4) . .
O2 Na1 Si2 29.14(5) . .
O2 Na1 Si5 109.77(6) . .
O2 Na1 O6 94.18(7) . .
O3 Na1 Si2 28.89(4) . .
O3 Na1 Si5 109.75(6) . .
O3 Na1 O2 58.02(6) . .
O3 Na1 O6 122.47(8) . .
O5 Na1 Si2 108.85(7) . .
O5 Na1 Si5 27.81(5) . .
O5 Na1 O2 120.15(8) . .
O5 Na1 O3 92.88(8) . .
O5 Na1 O6 56.41(7) . .
O6 Na1 Si2 110.96(6) . .
O6 Na1 Si5 28.62(4) . .
O21 Na1 Si2 123.03(11) . .
O21 Na1 Si5 118.41(9) . .
O21 Na1 O2 131.43(11) . .
O21 Na1 O3 107.85(13) . .
O21 Na1 O5 105.83(10) . .
O21 Na1 O6 125.81(12) . .
O21 Na1 O22 81.71(12) . .
O22 Na1 Si2 104.22(8) . .
O22 Na1 Si5 107.69(9) . .
O22 Na1 O2 78.28(8) . .
O22 Na1 O3 129.59(9) . .
O22 Na1 O5 133.11(11) . .
O22 Na1 O6 81.26(10) . .
Ni1 Na2 Ni2 58.08(2) . 2_666
Ni1 Na2 Si1 61.29(2) . .
Ni1 Na2 Si4 85.58(3) . 2_666
Ni1 Na2 Si5 58.00(2) . 2_666
Ni1 Na2 H14 65.9 . .
Ni1 Na2 H15A 151.8 . .
Ni2 Na2 Si1 58.23(2) 2_666 .
Ni2 Na2 Si4 56.09(2) 2_666 2_666
Ni2 Na2 Si5 80.91(3) 2_666 2_666
Ni2 Na2 H14 119.0 2_666 .
Ni2 Na2 H15A 99.0 2_666 .
Si1 Na2 Si4 114.30(3) . 2_666
Si1 Na2 Si5 118.28(3) . 2_666
Si1 Na2 H14 75.6 . .
Si1 Na2 H15A 93.4 . .
Si4 Na2 H14 141.1 2_666 .
Si4 Na2 H15A 94.8 2_666 .
Si5 Na2 Si4 52.21(2) 2_666 2_666
Si5 Na2 H14 89.3 2_666 .
Si5 Na2 H15A 140.5 2_666 .
O7 Na2 Ni1 43.03(5) . .
O7 Na2 Ni2 38.70(5) . 2_666
O7 Na2 Si1 24.71(5) . .
O7 Na2 Si4 93.19(6) . 2_666
O7 Na2 Si5 95.59(6) . 2_666
O7 Na2 O10 77.96(7) . 2_666
O7 Na2 O14 98.99(8) . .
O7 Na2 H14 83.7 . .
O7 Na2 O15 125.44(12) . .
O7 Na2 H15A 108.9 . .
O10 Na2 Ni1 86.00(5) 2_666 .
O10 Na2 Ni2 39.29(4) 2_666 2_666
O10 Na2 Si1 95.06(6) 2_666 .
O10 Na2 Si4 22.81(5) 2_666 2_666
O10 Na2 Si5 71.22(6) 2_666 2_666
O10 Na2 H14 151.5 2_666 .
O10 Na2 H15A 83.9 2_666 .
O11 Na2 Ni1 40.89(4) 2_666 .
O11 Na2 Ni2 83.22(5) 2_666 2_666
O11 Na2 Si1 101.78(5) 2_666 .
O11 Na2 Si4 72.45(6) 2_666 2_666
O11 Na2 Si5 23.07(5) 2_666 2_666
O11 Na2 O7 83.32(7) 2_666 .
O11 Na2 O10 87.63(8) 2_666 2_666
O11 Na2 O14 81.10(9) 2_666 .
O11 Na2 H14 68.6 2_666 .
O11 Na2 O15 151.08(12) 2_666 .
O11 Na2 H15A 163.2 2_666 .
O14 Na2 Ni1 84.42(6) . .
O14 Na2 Ni2 136.42(6) . 2_666
O14 Na2 Si1 85.73(6) . .
O14 Na2 Si4 149.32(8) . 2_666
O14 Na2 Si5 98.38(7) . 2_666
O14 Na2 O10 168.61(9) . 2_666
O14 Na2 H14 18.7 . .
O14 Na2 H15A 107.4 . .
H14 Na2 H15A 123.0 . .
O15 Na2 Ni1 167.91(12) . .
O15 Na2 Ni2 116.46(9) . 2_666
O15 Na2 Si1 106.63(12) . .
O15 Na2 Si4 100.10(11) . 2_666
O15 Na2 Si5 133.67(12) . 2_666
O15 Na2 O10 95.11(10) . 2_666
O15 Na2 O14 95.54(11) . .
O15 Na2 H14 113.3 . .
O15 Na2 H15A 18.2 . .
Ni1 Na3 Ni2 57.77(2) 2_666 2_666
Ni1 Na3 Si2 58.04(2) 2_666 2_666
Ni1 Na3 Si3 86.55(3) 2_666 2_666
Ni1 Na3 Si6 61.05(2) 2_666 .
Ni1 Na3 H17 143.6 2_666 .
Ni1 Na3 H18 166.6(3) 2_666 .
Ni2 Na3 Si2 81.58(3) 2_666 2_666
Ni2 Na3 Si3 57.15(2) 2_666 2_666
Ni2 Na3 Si6 58.79(2) 2_666 .
Ni2 Na3 H17 102.9 2_666 .
Ni2 Na3 H18 109.9(2) 2_666 .
Si2 Na3 Si3 53.31(2) 2_666 2_666
Si2 Na3 H17 90.8 2_666 .
Si2 Na3 H18 128.9(5) 2_666 .
Si3 Na3 H17 58.1 2_666 .
Si3 Na3 H18 90.4(4) 2_666 .
Si6 Na3 Si2 118.40(4) . 2_666
Si6 Na3 Si3 115.91(3) . 2_666
Si6 Na3 H17 139.3 . .
Si6 Na3 H18 109.1(4) . .
O8 Na3 Ni1 40.60(5) 2_666 2_666
O8 Na3 Ni2 83.34(5) 2_666 2_666
O8 Na3 Si2 23.33(5) 2_666 2_666
O8 Na3 Si3 73.74(5) 2_666 2_666
O8 Na3 Si6 101.03(6) 2_666 .
O8 Na3 O9 88.92(7) 2_666 2_666
O8 Na3 O12 83.06(8) 2_666 .
O8 Na3 O17 128.89(16) 2_666 .
O8 Na3 H17 113.3 2_666 .
O8 Na3 H18 149.7(4) 2_666 .
O8 Na3 O19 84.38(9) 2_666 .
O9 Na3 Ni1 86.30(6) 2_666 2_666
O9 Na3 Ni2 39.40(5) 2_666 2_666
O9 Na3 Si2 72.72(6) 2_666 2_666
O9 Na3 Si3 23.76(5) 2_666 2_666
O9 Na3 Si6 95.56(6) 2_666 .
O9 Na3 H17 65.0 2_666 .
O9 Na3 H18 85.7(4) 2_666 .
O12 Na3 Ni1 42.88(5) . 2_666
O12 Na3 Ni2 39.07(4) . 2_666
O12 Na3 Si2 96.10(6) . 2_666
O12 Na3 Si3 94.74(5) . 2_666
O12 Na3 Si6 24.67(5) . .
O12 Na3 O9 78.42(7) . 2_666
O12 Na3 O17 140.94(13) . .
O12 Na3 H17 138.7 . .
O12 Na3 H18 124.6(3) . .
O12 Na3 O19 97.00(9) . .
O17 Na3 Ni1 163.52(14) . 2_666
O17 Na3 Ni2 114.09(10) . 2_666
O17 Na3 Si2 108.29(15) . 2_666
O17 Na3 Si3 77.32(12) . 2_666
O17 Na3 Si6 129.53(14) . .
O17 Na3 O9 80.30(12) . 2_666
O17 Na3 H17 19.9 . .
O18 Na3 Ni1 174.89(14) . 2_666
O18 Na3 Ni2 127.32(13) . 2_666
O18 Na3 Si2 120.5(2) . 2_666
O18 Na3 Si3 96.2(2) . 2_666
O18 Na3 Si6 121.0(2) . .
O18 Na3 O8 136.2(2) . 2_666
O18 Na3 O9 97.96(16) . 2_666
O18 Na3 O12 140.7(2) . .
O18 Na3 H18 18.3(2) . .
O18 Na3 O19 89.49(17) . .
O19 Na3 Ni1 86.17(7) . 2_666
O19 Na3 Ni2 135.49(8) . 2_666
O19 Na3 Si2 101.90(8) . 2_666
O19 Na3 Si3 153.67(8) . 2_666
O19 Na3 Si6 82.09(8) . .
O19 Na3 O9 172.33(10) . 2_666
O19 Na3 O17 106.85(13) . .
O19 Na3 H17 121.3 . .
O19 Na3 H18 102.0(4) . .
Ni1 O0 Ni1 100.34(7) . 2_666
Ni1 O0 H0 116.6 . .
Ni1 O0 H0 117.6 2_666 .
Ni2 O0 Ni1 99.99(8) . .
Ni2 O0 Ni1 100.35(8) . 2_666
Ni2 O0 H0 118.7 . .
Si6 O1 Si1 132.68(12) . .
Si1 O2 Si2 133.05(12) . .
Si1 O2 Na1 114.12(10) . .
Si2 O2 Na1 98.52(9) . .
Si2 O3 Na1 100.98(10) . .
Si3 O3 Si2 137.38(13) . .
Si3 O3 Na1 113.73(10) . .
Si4 O4 Si3 130.74(12) . .
Si4 O5 Na1 115.52(11) . .
Si5 O5 Si4 134.61(13) . .
Si5 O5 Na1 105.51(10) . .
Si5 O6 Si6 132.41(12) . .
Si5 O6 Na1 97.65(10) . .
Si6 O6 Na1 113.34(9) . .
Ni1 O7 Na2 90.19(7) . .
Ni2 O7 Ni1 95.52(7) 2_666 .
Ni2 O7 Na2 98.37(7) 2_666 .
Si1 O7 Ni1 124.47(10) . .
Si1 O7 Ni2 122.66(11) . 2_666
Si1 O7 Na2 118.23(9) . .
Ni1 O8 Na3 93.10(8) . 2_666
Si2 O8 Ni1 121.70(11) . .
Si2 O8 Na3 121.61(10) . 2_666
Ni2 O9 Na3 94.80(7) . 2_666
Si3 O9 Ni2 121.46(12) . .
Si3 O9 Na3 118.80(10) . 2_666
Ni2 O10 Na2 94.43(7) . 2_666
Si4 O10 Ni2 120.11(10) . .
Si4 O10 Na2 121.06(11) . 2_666
Ni1 O11 Na2 92.62(8) 2_666 2_666
Si5 O11 Ni1 121.36(10) . 2_666
Si5 O11 Na2 122.26(10) . 2_666
Ni1 O12 Na3 90.63(7) 2_666 .
Ni2 O12 Ni1 94.64(7) 2_666 2_666
Ni2 O12 Na3 97.68(7) 2_666 .
Si6 O12 Ni1 123.97(10) . 2_666
Si6 O12 Ni2 123.95(10) . 2_666
Si6 O12 Na3 118.25(10) . .
Ni2 O13 H13A 109.6 . .
Ni2 O13 H13B 109.5 . .
H13A O13 H13B 109.4 . .
Na2 O14 H14 99.6 . .
C57 O14 Na2 147.0(2) . .
C57 O14 H14 110.8 . .
Na2 O15 H15A 103.2 . .
Na2 O15 H15 132.4 . .
C53 O15 Na2 147.2(4) . .
C53 O15 H15A 109.6 . .
C55 O15 Na2 119.7(3) . .
C55 O15 H15 107.8 . .
Na3 O17 H17 92.0 . .
C48 O17 Na3 157.4(4) . .
C48 O17 H17 109.6 . .
Na3 O18 H18 104.7(10) . .
C46 O18 Na3 144.3(6) . .
C46 O18 H18 110.8(11) . .
Na3 O19 H19 109.6(9) . .
C43 O19 Na3 141.4(2) . .
C43 O19 H19 108.5(10) . .
Na1 O21 H21 120.6 . .
C01P O21 Na1 127.9(3) . .
C01P O21 H21 108.0 . .
Na1 O22 H22 135.5(12) . .
C024 O22 Na1 114.6(2) . .
C024 O22 H22 109.7(11) . .
H0A C0 H0B 109.5 . .
H0A C0 H0C 109.5 . .
H0B C0 H0C 109.5 . .
C024 C0 H0A 109.5 . .
C024 C0 H0B 109.5 . .
C024 C0 H0C 109.5 . .
C2 C1 Si1 120.6(2) . .
C2 C1 C6 116.4(3) . .
C6 C1 Si1 122.9(3) . .
O21 C01P H01A 109.6 . .
O21 C01P H01B 109.6 . .
O21 C01P C01W 110.2(4) . .
H01A C01P H01B 108.1 . .
C01W C01P H01A 109.6 . .
C01W C01P H01B 109.6 . .
C01P C01W H01C 109.5 . .
C01P C01W H01D 109.5 . .
C01P C01W H01E 109.5 . .
H01C C01W H01D 109.5 . .
H01C C01W H01E 109.5 . .
H01D C01W H01E 109.5 . .
C1 C2 H2 119.0 . .
C1 C2 C3 122.1(3) . .
C3 C2 H2 119.0 . .
C2 C3 H3 119.6 . .
C4 C3 C2 120.9(4) . .
C4 C3 H3 119.6 . .
C3 C4 C5 118.0(3) . .
C3 C4 C7 121.1(4) . .
C5 C4 C7 120.9(4) . .
C4 C5 H5 119.2 . .
C6 C5 C4 121.5(4) . .
C6 C5 H5 119.2 . .
C1 C6 H6 119.5 . .
C5 C6 C1 121.0(4) . .
C5 C6 H6 119.5 . .
C4 C7 H7A 109.5 . .
C4 C7 H7B 109.5 . .
C4 C7 H7C 109.5 . .
H7A C7 H7B 109.5 . .
H7A C7 H7C 109.5 . .
H7B C7 H7C 109.5 . .
C9 C8 Si2 123.8(2) . .
C9 C8 C13 116.9(3) . .
C13 C8 Si2 119.2(2) . .
C8 C9 H9 119.2 . .
C10 C9 C8 121.5(3) . .
C10 C9 H9 119.2 . .
C9 C10 H10 119.5 . .
C9 C10 C11 121.0(3) . .
C11 C10 H10 119.5 . .
C10 C11 C14 121.2(4) . .
C12 C11 C10 117.8(3) . .
C12 C11 C14 121.1(4) . .
C11 C12 H12 119.4 . .
C11 C12 C13 121.3(3) . .
C13 C12 H12 119.4 . .
C8 C13 H13 119.3 . .
C12 C13 C8 121.5(3) . .
C12 C13 H13 119.3 . .
C11 C14 H14A 109.5 . .
C11 C14 H14B 109.5 . .
C11 C14 H14C 109.5 . .
H14A C14 H14B 109.5 . .
H14A C14 H14C 109.5 . .
H14B C14 H14C 109.5 . .
C16 C15 Si3 124.9(2) . .
C16 C15 C20 115.0(3) . .
C20 C15 Si3 120.1(3) . .
C15 C16 H16 119.0 . .
C15 C16 C17 121.9(3) . .
C17 C16 H16 119.0 . .
C16 C17 H17A 118.8 . .
C18 C17 C16 122.4(3) . .
C18 C17 H17A 118.8 . .
C17 C18 C19 116.6(4) . .
C17 C18 C21 122.3(4) . .
C19 C18 C21 121.1(4) . .
C18 C19 H19A 119.6 . .
C20 C19 C18 120.8(4) . .
C20 C19 H19A 119.6 . .
C15 C20 H20 118.4 . .
C19 C20 C15 123.1(4) . .
C19 C20 H20 118.4 . .
C18 C21 H21A 109.5 . .
C18 C21 H21B 109.5 . .
C18 C21 H21C 109.5 . .
H21A C21 H21B 109.5 . .
H21A C21 H21C 109.5 . .
H21B C21 H21C 109.5 . .
C23 C22 Si4 122.6(2) . .
C23 C22 C27 115.9(3) . .
C27 C22 Si4 121.5(3) . .
C22 C23 H23 118.9 . .
C22 C23 C24 122.3(3) . .
C24 C23 H23 118.9 . .
O22 C024 C0 136.9(4) . .
O22 C024 H02A 109.2 . .
O22 C024 H02B 109.2 . .
O22 C024 C029 112.0(3) . .
H02A C024 H02B 107.9 . .
C029 C024 H02A 109.2 . .
C029 C024 H02B 109.2 . .
C23 C24 H24 119.1 . .
C25 C24 C23 121.7(4) . .
C25 C24 H24 119.1 . .
C24 C25 C26 117.4(3) . .
C24 C25 C28 122.0(4) . .
C26 C25 C28 120.5(4) . .
C25 C26 H26 119.8 . .
C27 C26 C25 120.4(4) . .
C27 C26 H26 119.8 . .
C22 C27 H27 118.9 . .
C26 C27 C22 122.1(4) . .
C26 C27 H27 118.9 . .
C25 C28 H28A 109.5 . .
C25 C28 H28B 109.5 . .
C25 C28 H28C 109.5 . .
H28A C28 H28B 109.5 . .
H28A C28 H28C 109.5 . .
H28B C28 H28C 109.5 . .
C30 C29 Si5 124.0(2) . .
C30 C29 C34 117.1(3) . .
C34 C29 Si5 118.9(2) . .
C024 C029 H02C 109.5 . .
C024 C029 H02D 109.5 . .
C024 C029 H02E 109.5 . .
H02C C029 H02D 109.5 . .
H02C C029 H02E 109.5 . .
H02D C029 H02E 109.5 . .
C29 C30 H30 119.5 . .
C31 C30 C29 121.1(3) . .
C31 C30 H30 119.5 . .
C30 C31 H31 119.3 . .
C30 C31 C32 121.5(3) . .
C32 C31 H31 119.3 . .
C31 C32 C35 121.1(4) . .
C33 C32 C31 118.2(3) . .
C33 C32 C35 120.7(4) . .
C32 C33 H33 119.5 . .
C32 C33 C34 120.9(3) . .
C34 C33 H33 119.5 . .
C29 C34 H34 119.4 . .
C33 C34 C29 121.3(3) . .
C33 C34 H34 119.4 . .
C32 C35 H35A 109.5 . .
C32 C35 H35B 109.5 . .
C32 C35 H35C 109.5 . .
H35A C35 H35B 109.5 . .
H35A C35 H35C 109.5 . .
H35B C35 H35C 109.5 . .
C37 C36 Si6 120.6(2) . .
C37 C36 C41 116.0(3) . .
C41 C36 Si6 122.7(2) . .
C36 C37 H37 118.8 . .
C36 C37 C38 122.4(3) . .
C38 C37 H37 118.8 . .
C37 C38 H38 119.6 . .
C39 C38 C37 120.8(4) . .
C39 C38 H38 119.6 . .
C38 C39 C42 121.2(4) . .
C40 C39 C38 117.5(4) . .
C40 C39 C42 121.3(4) . .
C39 C40 H40 119.0 . .
C39 C40 C41 122.0(3) . .
C41 C40 H40 119.0 . .
C36 C41 H41 119.3 . .
C40 C41 C36 121.3(3) . .
C40 C41 H41 119.3 . .
C39 C42 H42A 109.5 . .
C39 C42 H42B 109.5 . .
C39 C42 H42C 109.5 . .
H42A C42 H42B 109.5 . .
H42A C42 H42C 109.5 . .
H42B C42 H42C 109.5 . .
O19 C43 H43C 109.5 . .
O19 C43 H43D 109.5 . .
O19 C43 H43A 108.7 . .
O19 C43 H43B 108.7 . .
O19 C43 C44 114.4(9) . .
O19 C43 C45 110.8(4) . .
H43C C43 H43D 108.1 . .
H43A C43 H43B 107.6 . .
C44 C43 H43A 108.7 . .
C44 C43 H43B 108.7 . .
C45 C43 H43C 109.5 . .
C45 C43 H43D 109.5 . .
C43 C44 H44A 109.5 . .
C43 C44 H44B 109.5 . .
C43 C44 H44C 109.5 . .
H44A C44 H44B 109.5 . .
H44A C44 H44C 109.5 . .
H44B C44 H44C 109.5 . .
C43 C45 H45A 109.5 . .
C43 C45 H45B 109.5 . .
C43 C45 H45C 109.5 . .
H45A C45 H45B 109.5 . .
H45A C45 H45C 109.5 . .
H45B C45 H45C 109.5 . .
O18 C46 H46A 102.9 . .
O18 C46 H46B 103.0 . .
O18 C46 C47 136.8(9) . .
H46A C46 H46B 105.1 . .
C47 C46 H46A 102.9 . .
C47 C46 H46B 103.0 . .
C46 C47 H47A 109.6 . .
C46 C47 H47B 109.5 . .
C46 C47 H47C 109.4 . .
H47A C47 H47B 109.5 . .
H47A C47 H47C 109.5 . .
H47B C47 H47C 109.5 . .
O17 C48 H48A 110.5 . .
O17 C48 H48B 110.5 . .
O17 C48 C49 106.0(6) . .
H48A C48 H48B 108.7 . .
C49 C48 H48A 110.6 . .
C49 C48 H48B 110.5 . .
C48 C49 H49A 109.5 . .
C48 C49 H49B 109.5 . .
C48 C49 H49C 109.5 . .
H49A C49 H49B 109.5 . .
H49A C49 H49C 109.5 . .
H49B C49 H49C 109.5 . .
O15 C53 H53A 109.3 . .
O15 C53 H53B 109.3 . .
O15 C53 C54 111.6(4) . .
H53A C53 H53B 108.0 . .
C54 C53 H53A 109.3 . .
C54 C53 H53B 109.3 . .
C53 C54 H54A 109.5 . .
C53 C54 H54B 109.5 . .
C53 C54 H54C 109.5 . .
H54A C54 H54B 109.5 . .
H54A C54 H54C 109.5 . .
H54B C54 H54C 109.5 . .
O15 C55 H55A 108.4 . .
O15 C55 H55B 108.4 . .
O15 C55 C56 115.5(5) . .
H55A C55 H55B 107.4 . .
C56 C55 H55A 108.4 . .
C56 C55 H55B 108.4 . .
C55 C56 H56A 109.4 . .
C55 C56 H56B 109.5 . .
C55 C56 H56C 109.5 . .
H56A C56 H56B 109.5 . .
H56A C56 H56C 109.5 . .
H56B C56 H56C 109.5 . .
C59 C56 C55 171.8(7) . .
C59 C56 H56A 62.9 . .
C59 C56 H56B 72.0 . .
C59 C56 H56C 77.0 . .
O14 C57 H57A 106.3 . .
O14 C57 H57B 106.3 . .
O14 C57 H57C 109.4 . .
O14 C57 H57D 109.4 . .
O14 C57 C58 124.2(6) . .
O14 C57 C59 111.0(6) . .
H57A C57 H57B 106.4 . .
H57C C57 H57D 108.0 . .
C58 C57 H57A 106.3 . .
C58 C57 H57B 106.3 . .
C59 C57 H57C 109.4 . .
C59 C57 H57D 109.4 . .
C57 C58 H58A 109.5 . .
C57 C58 H58B 109.5 . .
C57 C58 H58C 109.5 . .
H58A C58 H58B 109.5 . .
H58A C58 H58C 109.5 . .
H58B C58 H58C 109.5 . .
C56 C59 C57 113.5(9) . .
C56 C59 H59A 134.8 . .
C56 C59 H59B 42.5 . .
C56 C59 H59C 68.6 . .
C57 C59 H59A 109.5 . .
C57 C59 H59B 109.5 . .
C57 C59 H59C 109.5 . .
H59A C59 H59B 109.5 . .
H59A C59 H59C 109.5 . .
H59B C59 H59C 109.5 . .
C50 O16 H16A 109.6 . .
O16 C50 H50A 109.6 . .
O16 C50 H50B 109.6 . .
O16 C50 H50C 107.9 . .
O16 C50 H50D 107.9 . .
O16 C50 C52 110.5(6) . .
H50A C50 H50B 108.1 . .
H50C C50 H50D 107.2 . .
C51 C50 O16 117.7(13) . .
C51 C50 H50C 107.9 . .
C51 C50 H50D 107.9 . .
C52 C50 H50A 109.6 . .
C52 C50 H50B 109.6 . .
C50 C51 H51A 109.5 . .
C50 C51 H51B 109.5 . .
C50 C51 H51C 109.5 . .
H51A C51 H51B 109.5 . .
H51A C51 H51C 109.5 . .
H51B C51 H51C 109.5 . .
C50 C52 H52A 109.5 . .
C50 C52 H52B 109.5 . .
C50 C52 H52C 109.5 . .
H52A C52 H52B 109.5 . .
H52A C52 H52C 109.5 . .
H52B C52 H52C 109.5 . .

loop_
_geom_bond_atom_site_label_1
_geom_bond_atom_site_label_2
_geom_bond_distance
_geom_bond_site_symmetry_2
Ni1 Na2 3.1497(10) .
Ni1 Na3 3.1693(12) 2_666
Ni1 O0 2.0690(16) .
Ni1 O0 2.0726(19) 2_666
Ni1 O7 2.1492(19) .
Ni1 O8 2.0656(19) .
Ni1 O11 2.0641(17) 2_666
Ni1 O12 2.1566(19) 2_666
Ni2 Na2 3.3338(11) 2_666
Ni2 Na3 3.3248(11) 2_666
Ni2 O0 2.0303(19) .
Ni2 O7 2.1068(19) 2_666
Ni2 O9 2.118(2) .
Ni2 O10 2.1171(17) .
Ni2 O12 2.1144(16) 2_666
Ni2 O13 2.113(2) .
Si1 Na2 3.3555(12) .
Si1 O1 1.644(2) .
Si1 O2 1.649(2) .
Si1 O7 1.5921(19) .
Si1 C1 1.862(3) .
Si2 Na1 3.3542(16) .
Si2 Na3 3.4022(14) 2_666
Si2 O2 1.652(2) .
Si2 O3 1.6507(18) .
Si2 O8 1.5823(19) .
Si2 C8 1.867(3) .
Si3 Na3 3.4481(12) 2_666
Si3 O3 1.649(2) .
Si3 O4 1.640(2) .
Si3 O9 1.586(2) .
Si3 C15 1.868(3) .
Si4 Na2 3.5111(13) 2_666
Si4 O4 1.629(2) .
Si4 O5 1.651(2) .
Si4 O10 1.589(2) .
Si4 C22 1.860(3) .
Si5 Na1 3.4025(16) .
Si5 Na2 3.4002(13) 2_666
Si5 O5 1.647(2) .
Si5 O6 1.6442(19) .
Si5 O11 1.5762(19) .
Si5 C29 1.871(3) .
Si6 Na3 3.3585(13) .
Si6 O1 1.6437(19) .
Si6 O6 1.6477(18) .
Si6 O12 1.5914(19) .
Si6 C36 1.864(3) .
Na1 O2 2.685(2) .
Na1 O3 2.622(3) .
Na1 O5 2.569(2) .
Na1 O6 2.768(3) .
Na1 O21 2.253(3) .
Na1 O22 2.460(4) .
Na2 Ni2 3.3337(11) 2_666
Na2 Si4 3.5111(13) 2_666
Na2 Si5 3.4002(13) 2_666
Na2 O7 2.2951(18) .
Na2 O10 2.417(2) 2_666
Na2 O11 2.287(2) 2_666
Na2 O14 2.341(3) .
Na2 H14 2.6198 .
Na2 O15 2.325(3) .
Na2 H15A 2.6512 .
Na3 Ni1 3.1694(12) 2_666
Na3 Ni2 3.3248(11) 2_666
Na3 Si2 3.4022(14) 2_666
Na3 Si3 3.4481(12) 2_666
Na3 O8 2.295(2) 2_666
Na3 O9 2.392(2) 2_666
Na3 O12 2.299(2) .
Na3 O17 2.319(4) .
Na3 H17 2.4994 .
Na3 O18 2.269(7) .
Na3 H18 2.616(12) .
Na3 O19 2.305(2) .
O0 Ni1 2.0726(19) 2_666
O0 H0 0.7707 .
O7 Ni2 2.1068(19) 2_666
O8 Na3 2.295(2) 2_666
O9 Na3 2.392(2) 2_666
O10 Na2 2.417(2) 2_666
O11 Ni1 2.0641(17) 2_666
O11 Na2 2.287(2) 2_666
O12 Ni1 2.1567(19) 2_666
O12 Ni2 2.1143(16) 2_666
O13 H13A 0.8520 .
O13 H13B 0.8519 .
O14 H14 0.8498 .
O14 C57 1.364(6) .
O15 H15A 0.8500 .
O15 H15 0.8500 .
O15 C53 1.426(4) .
O15 C55 1.422(4) .
O17 H17 0.8522 .
O17 C48 1.420(4) .
O18 H18 0.848(8) .
O18 C46 1.419(5) .
O19 H19 0.852(8) .
O19 C43 1.432(5) .
O21 H21 0.8586 .
O21 C01P 1.404(5) .
O22 H22 0.855(8) .
O22 C024 1.382(5) .
C0 H0A 0.9800 .
C0 H0B 0.9800 .
C0 H0C 0.9800 .
C0 C024 1.516(5) .
C1 C2 1.395(5) .
C1 C6 1.399(5) .
C01P H01A 0.9900 .
C01P H01B 0.9900 .
C01P C01W 1.488(7) .
C01W H01C 0.9800 .
C01W H01D 0.9800 .
C01W H01E 0.9800 .
C2 H2 0.9500 .
C2 C3 1.395(5) .
C3 H3 0.9500 .
C3 C4 1.368(6) .
C4 C5 1.391(6) .
C4 C7 1.510(6) .
C5 H5 0.9500 .
C5 C6 1.390(5) .
C6 H6 0.9500 .
C7 H7A 0.9800 .
C7 H7B 0.9800 .
C7 H7C 0.9800 .
C8 C9 1.391(4) .
C8 C13 1.397(5) .
C9 H9 0.9500 .
C9 C10 1.384(5) .
C10 H10 0.9500 .
C10 C11 1.395(6) .
C11 C12 1.379(5) .
C11 C14 1.512(5) .
C12 H12 0.9500 .
C12 C13 1.385(5) .
C13 H13 0.9500 .
C14 H14A 0.9800 .
C14 H14B 0.9800 .
C14 H14C 0.9800 .
C15 C16 1.379(5) .
C15 C20 1.400(5) .
C16 H16 0.9500 .
C16 C17 1.390(5) .
C17 H17A 0.9500 .
C17 C18 1.363(5) .
C18 C19 1.395(6) .
C18 C21 1.512(6) .
C19 H19A 0.9500 .
C19 C20 1.370(7) .
C20 H20 0.9500 .
C21 H21A 0.9800 .
C21 H21B 0.9800 .
C21 H21C 0.9800 .
C22 C23 1.381(5) .
C22 C27 1.398(5) .
C23 H23 0.9500 .
C23 C24 1.384(4) .
C024 H02A 0.9900 .
C024 H02B 0.9900 .
C024 C029 1.516(4) .
C24 H24 0.9500 .
C24 C25 1.357(6) .
C25 C26 1.408(7) .
C25 C28 1.516(5) .
C26 H26 0.9500 .
C26 C27 1.378(6) .
C27 H27 0.9500 .
C28 H28A 0.9800 .
C28 H28B 0.9800 .
C28 H28C 0.9800 .
C29 C30 1.390(5) .
C29 C34 1.402(4) .
C029 H02C 0.9800 .
C029 H02D 0.9800 .
C029 H02E 0.9800 .
C30 H30 0.9500 .
C30 C31 1.382(5) .
C31 H31 0.9500 .
C31 C32 1.384(5) .
C32 C33 1.376(6) .
C32 C35 1.519(5) .
C33 H33 0.9500 .
C33 C34 1.387(5) .
C34 H34 0.9500 .
C35 H35A 0.9800 .
C35 H35B 0.9800 .
C35 H35C 0.9800 .
C36 C37 1.385(4) .
C36 C41 1.397(4) .
C37 H37 0.9500 .
C37 C38 1.394(6) .
C38 H38 0.9500 .
C38 C39 1.384(6) .
C39 C40 1.367(6) .
C39 C42 1.506(6) .
C40 H40 0.9500 .
C40 C41 1.394(6) .
C41 H41 0.9500 .
C42 H42A 0.9800 .
C42 H42B 0.9800 .
C42 H42C 0.9800 .
C43 H43C 0.9900 .
C43 H43D 0.9900 .
C43 H43A 0.9900 .
C43 H43B 0.9900 .
C43 C44 1.49(2) .
C43 C45 1.462(10) .
C44 H44A 0.9800 .
C44 H44B 0.9800 .
C44 H44C 0.9800 .
C45 H45A 0.9800 .
C45 H45B 0.9800 .
C45 H45C 0.9800 .
C46 H46A 0.9900 .
C46 H46B 0.9900 .
C46 C47 1.516(5) .
C47 H47A 0.9800 .
C47 H47B 0.9800 .
C47 H47C 0.9800 .
C48 H48A 0.9900 .
C48 H48B 0.9900 .
C48 C49 1.512(5) .
C49 H49A 0.9800 .
C49 H49B 0.9800 .
C49 H49C 0.9800 .
C53 H53A 0.9900 .
C53 H53B 0.9900 .
C53 C54 1.552(5) .
C54 H54A 0.9800 .
C54 H54B 0.9800 .
C54 H54C 0.9800 .
C55 H55A 0.9900 .
C55 H55B 0.9900 .
C55 C56 1.552(5) .
C56 H56A 0.9800 .
C56 H56B 0.9800 .
C56 H56C 0.9800 .
C56 C59 1.160(13) .
C57 H57A 0.9900 .
C57 H57B 0.9900 .
C57 H57C 0.9900 .
C57 H57D 0.9900 .
C57 C58 1.506(4) .
C57 C59 1.500(10) .
C58 H58A 0.9800 .
C58 H58B 0.9800 .
C58 H58C 0.9800 .
C59 H59A 0.9800 .
C59 H59B 0.9800 .
C59 H59C 0.9800 .
O16 H16A 0.8501 .
O16 C50 1.443(6) .
C50 H50A 0.9900 .
C50 H50B 0.9900 .
C50 H50C 0.9900 .
C50 H50D 0.9900 .
C50 C51 1.32(3) .
C50 C52 1.455(9) .
C51 H51A 0.9800 .
C51 H51B 0.9800 .
C51 H51C 0.9800 .
C52 H52A 0.9800 .
C52 H52B 0.9800 .
C52 H52C 0.9800 .

loop_
_geom_torsion_atom_site_label_1
_geom_torsion_atom_site_label_2
_geom_torsion_atom_site_label_3
_geom_torsion_atom_site_label_4
_geom_torsion
_geom_torsion_site_symmetry_1
_geom_torsion_site_symmetry_4
Si1 C1 C2 C3 -179.4(3) . .
Si1 C1 C6 C5 179.2(3) . .
Si2 C8 C9 C10 178.2(2) . .
Si2 C8 C13 C12 -178.6(2) . .
Si3 C15 C16 C17 -176.8(3) . .
Si3 C15 C20 C19 177.6(4) . .
Si4 C22 C23 C24 -179.6(3) . .
Si4 C22 C27 C26 -179.3(5) . .
Si5 C29 C30 C31 179.6(3) . .
Si5 C29 C34 C33 -179.2(3) . .
Si6 C36 C37 C38 -172.2(4) . .
Si6 C36 C41 C40 171.3(4) . .
Na1 Si2 O2 Si1 134.85(19) . .
Na1 Si2 O3 Si3 -144.7(2) . .
Na1 Si2 O8 Ni1 -23.24(16) . .
Na1 Si2 O8 Na3 93.80(13) . 2_666
Na1 Si2 C8 C9 44.2(3) . .
Na1 Si2 C8 C13 -137.6(2) . .
Na1 Si5 O5 Si4 154.4(2) . .
Na1 Si5 O6 Si6 -131.6(2) . .
Na1 Si5 O11 Ni1 22.16(18) . 2_666
Na1 Si5 O11 Na2 -94.45(11) . 2_666
Na1 Si5 C29 C30 -25.0(3) . .
Na1 Si5 C29 C34 153.6(2) . .
Na1 O21 C01P C01W 67.4(5) . .
Na1 O22 C024 C0 158.2(9) . .
Na1 O22 C024 C029 154.9(4) . .
Na2 Si1 O1 Si6 -49.7(2) . .
Na2 Si1 O2 Si2 21.08(17) . .
Na2 Si1 O2 Na1 150.89(7) . .
Na2 Si1 O7 Ni1 -111.92(17) . .
Na2 Si1 O7 Ni2 122.71(16) . 2_666
Na2 Si1 C1 C2 -113.9(2) . .
Na2 Si1 C1 C6 65.7(2) . .
Na2 Si4 O4 Si3 -6.2(3) 2_666 .
Na2 Si4 O5 Si5 -8.66(15) 2_666 .
Na2 Si4 O5 Na1 143.87(9) 2_666 .
Na2 Si4 O10 Ni2 -116.97(17) 2_666 .
Na2 Si4 C22 C23 -172.8(3) 2_666 .
Na2 Si4 C22 C27 6.7(4) 2_666 .
Na2 Si5 O5 Si4 8.91(15) 2_666 .
Na2 Si5 O5 Na1 -145.50(7) 2_666 .
Na2 Si5 O6 Si6 -29.0(3) 2_666 .
Na2 Si5 O6 Na1 102.59(12) 2_666 .
Na2 Si5 O11 Ni1 116.61(19) 2_666 2_666
Na2 Si5 C29 C30 -166.5(3) 2_666 .
Na2 Si5 C29 C34 12.0(3) 2_666 .
Na2 O14 C57 C58 -87.1(6) . .
Na2 O14 C57 C59 -20.1(8) . .
Na2 O15 C53 C54 3.7(15) . .
Na2 O15 C55 C56 3.5(10) . .
Na3 Si2 O2 Si1 34.7(2) 2_666 .
Na3 Si2 O2 Na1 -100.18(10) 2_666 .
Na3 Si2 O3 Si3 -0.75(19) 2_666 .
Na3 Si2 O3 Na1 143.97(7) 2_666 .
Na3 Si2 O8 Ni1 -117.04(15) 2_666 .
Na3 Si2 C8 C9 -172.7(2) 2_666 .
Na3 Si2 C8 C13 5.5(2) 2_666 .
Na3 Si3 O3 Si2 0.75(19) 2_666 .
Na3 Si3 O3 Na1 -140.98(9) 2_666 .
Na3 Si3 O4 Si4 4.9(3) 2_666 .
Na3 Si3 O9 Ni2 116.64(16) 2_666 .
Na3 Si3 C15 C16 -82.5(3) 2_666 .
Na3 Si3 C15 C20 99.4(3) 2_666 .
Na3 Si6 O1 Si1 49.1(2) . .
Na3 Si6 O6 Si5 -22.8(2) . .
Na3 Si6 O6 Na1 -149.03(7) . .
Na3 Si6 O12 Ni1 112.15(14) . 2_666
Na3 Si6 O12 Ni2 -123.01(17) . 2_666
Na3 Si6 C36 C37 -99.7(3) . .
Na3 Si6 C36 C41 90.2(3) . .
Na3 O17 C48 C49 91.8(11) . .
Na3 O18 C46 C47 -0.6(17) . .
Na3 O19 C43 C44 -102.4(10) . .
Na3 O19 C43 C45 -11.1(7) . .
O1 Si1 O2 Si2 -140.96(15) . .
O1 Si1 O2 Na1 -11.15(12) . .
O1 Si1 O7 Ni1 100.51(13) . .
O1 Si1 O7 Ni2 -24.86(14) . 2_666
O1 Si1 O7 Na2 -147.57(10) . .
O1 Si1 C1 C2 26.9(3) . .
O1 Si1 C1 C6 -153.4(2) . .
O1 Si6 O6 Si5 137.92(17) . .
O1 Si6 O6 Na1 11.74(12) . .
O1 Si6 O12 Ni1 -100.39(12) . 2_666
O1 Si6 O12 Ni2 24.45(16) . 2_666
O1 Si6 O12 Na3 147.46(10) . .
O1 Si6 C36 C37 120.1(3) . .
O1 Si6 C36 C41 -50.0(3) . .
O2 Si1 O1 Si6 102.83(16) . .
O2 Si1 O7 Ni1 -16.27(14) . .
O2 Si1 O7 Ni2 -141.63(10) . 2_666
O2 Si1 O7 Na2 95.65(12) . .
O2 Si1 C1 C2 137.2(2) . .
O2 Si1 C1 C6 -43.2(3) . .
O2 Si2 O3 Si3 -143.02(19) . .
O2 Si2 O3 Na1 1.70(11) . .
O2 Si2 O8 Ni1 35.80(14) . .
O2 Si2 O8 Na3 152.84(10) . 2_666
O2 Si2 C8 C9 -12.4(3) . .
O2 Si2 C8 C13 165.8(2) . .
O3 Si2 O2 Si1 133.20(15) . .
O3 Si2 O2 Na1 -1.65(10) . .
O3 Si2 O8 Ni1 -80.83(14) . .
O3 Si2 O8 Na3 36.21(16) . 2_666
O3 Si2 C8 C9 97.7(2) . .
O3 Si2 C8 C13 -84.1(2) . .
O3 Si3 O4 Si4 -95.06(19) . .
O3 Si3 O9 Ni2 73.27(14) . .
O3 Si3 O9 Na3 -43.37(16) . 2_666
O3 Si3 C15 C16 5.6(3) . .
O3 Si3 C15 C20 -172.5(3) . .
O4 Si3 O3 Si2 147.38(19) . .
O4 Si3 O3 Na1 5.65(13) . .
O4 Si3 O9 Ni2 -43.50(15) . .
O4 Si3 O9 Na3 -160.14(11) . 2_666
O4 Si3 C15 C16 116.6(3) . .
O4 Si3 C15 C20 -61.6(3) . .
O4 Si4 O5 Si5 -155.75(15) . .
O4 Si4 O5 Na1 -3.22(12) . .
O4 Si4 O10 Ni2 43.58(16) . .
O4 Si4 O10 Na2 160.54(10) . 2_666
O4 Si4 C22 C23 -11.3(3) . .
O4 Si4 C22 C27 168.2(4) . .
O5 Si4 O4 Si3 93.31(19) . .
O5 Si4 O10 Ni2 -72.13(15) . .
O5 Si4 O10 Na2 44.84(13) . 2_666
O5 Si4 C22 C23 99.2(3) . .
O5 Si4 C22 C27 -81.4(4) . .
O5 Si5 O6 Si6 -129.91(17) . .
O5 Si5 O6 Na1 1.70(10) . .
O5 Si5 O11 Ni1 75.98(14) . 2_666
O5 Si5 O11 Na2 -40.63(14) . 2_666
O5 Si5 C29 C30 -74.8(3) . .
O5 Si5 C29 C34 103.8(3) . .
O6 Si5 O5 Si4 152.53(15) . .
O6 Si5 O5 Na1 -1.88(11) . .
O6 Si5 O11 Ni1 -38.93(16) . 2_666
O6 Si5 O11 Na2 -155.54(11) . 2_666
O6 Si5 C29 C30 33.7(3) . .
O6 Si5 C29 C34 -147.7(3) . .
O6 Si6 O1 Si1 -102.57(16) . .
O6 Si6 O12 Ni1 14.99(16) . 2_666
O6 Si6 O12 Ni2 139.82(12) . 2_666
O6 Si6 O12 Na3 -97.17(12) . .
O6 Si6 C36 C37 11.6(3) . .
O6 Si6 C36 C41 -158.5(3) . .
O7 Si1 O1 Si6 -18.57(19) . .
O7 Si1 O2 Si2 -18.76(18) . .
O7 Si1 O2 Na1 111.05(10) . .
O7 Si1 C1 C2 -96.9(2) . .
O7 Si1 C1 C6 82.7(3) . .
O8 Si2 O2 Si1 9.52(19) . .
O8 Si2 O2 Na1 -125.33(9) . .
O8 Si2 O3 Si3 -20.7(2) . .
O8 Si2 O3 Na1 124.06(10) . .
O8 Si2 C8 C9 -136.5(2) . .
O8 Si2 C8 C13 41.7(3) . .
O9 Si3 O3 Si2 25.6(2) . .
O9 Si3 O3 Na1 -116.17(11) . .
O9 Si3 O4 Si4 26.7(2) . .
O9 Si3 C15 C16 -120.6(3) . .
O9 Si3 C15 C20 61.3(3) . .
O10 Si4 O4 Si3 -27.2(2) . .
O10 Si4 O5 Si5 -33.36(19) . .
O10 Si4 O5 Na1 119.17(11) . .
O10 Si4 C22 C23 -136.7(3) . .
O10 Si4 C22 C27 42.8(4) . .
O11 Si5 O5 Si4 30.65(19) . .
O11 Si5 O5 Na1 -123.75(9) . .
O11 Si5 O6 Si6 -6.1(2) . .
O11 Si5 O6 Na1 125.54(10) . .
O11 Si5 C29 C30 158.4(3) . .
O11 Si5 C29 C34 -23.0(3) . .
O12 Si6 O1 Si1 18.79(19) . .
O12 Si6 O6 Si5 17.5(2) . .
O12 Si6 O6 Na1 -108.73(11) . .
O12 Si6 C36 C37 -114.6(3) . .
O12 Si6 C36 C41 75.3(3) . .
O14 C57 C59 C56 -14.4(14) . .
C1 Si1 O1 Si6 -143.34(16) . .
C1 Si1 O2 Si2 108.74(17) . .
C1 Si1 O2 Na1 -121.45(12) . .
C1 Si1 O7 Ni1 -140.66(14) . .
C1 Si1 O7 Ni2 93.98(15) . 2_666
C1 Si1 O7 Na2 -28.74(17) . .
C1 C2 C3 C4 -0.4(6) . .
C2 C1 C6 C5 -1.2(5) . .
C2 C3 C4 C5 0.1(6) . .
C2 C3 C4 C7 178.5(4) . .
C3 C4 C5 C6 -0.3(6) . .
C4 C5 C6 C1 0.9(6) . .
C6 C1 C2 C3 1.0(5) . .
C7 C4 C5 C6 -178.8(4) . .
C8 Si2 O2 Si1 -113.29(16) . .
C8 Si2 O2 Na1 111.85(10) . .
C8 Si2 O3 Si3 102.6(2) . .
C8 Si2 O3 Na1 -112.69(12) . .
C8 Si2 O8 Ni1 157.57(12) . .
C8 Si2 O8 Na3 -85.38(14) . 2_666
C8 C9 C10 C11 0.0(5) . .
C9 C8 C13 C12 -0.3(4) . .
C9 C10 C11 C12 0.4(5) . .
C9 C10 C11 C14 -179.1(4) . .
C10 C11 C12 C13 -0.7(5) . .
C11 C12 C13 C8 0.7(5) . .
C13 C8 C9 C10 0.0(4) . .
C14 C11 C12 C13 178.7(4) . .
C15 Si3 O3 Si2 -101.0(2) . .
C15 Si3 O3 Na1 117.28(13) . .
C15 Si3 O4 Si4 149.90(18) . .
C15 Si3 O9 Ni2 -162.03(11) . .
C15 Si3 O9 Na3 81.33(14) . 2_666
C15 C16 C17 C18 0.4(6) . .
C16 C15 C20 C19 -0.8(7) . .
C16 C17 C18 C19 -2.8(6) . .
C16 C17 C18 C21 177.9(4) . .
C17 C18 C19 C20 3.5(7) . .
C18 C19 C20 C15 -1.7(8) . .
C20 C15 C16 C17 1.5(5) . .
C21 C18 C19 C20 -177.3(5) . .
C22 Si4 O4 Si3 -151.60(18) . .
C22 Si4 O5 Si5 91.48(19) . .
C22 Si4 O5 Na1 -115.99(13) . .
C22 Si4 O10 Ni2 164.66(13) . .
C22 Si4 O10 Na2 -78.37(15) . 2_666
C22 C23 C24 C25 0.7(6) . .
C23 C22 C27 C26 0.2(7) . .
C23 C24 C25 C26 -3.3(7) . .
C23 C24 C25 C28 -179.6(4) . .
C24 C25 C26 C27 4.3(8) . .
C25 C26 C27 C22 -2.8(9) . .
C27 C22 C23 C24 0.9(6) . .
C28 C25 C26 C27 -179.3(6) . .
C29 Si5 O5 Si4 -92.58(18) . .
C29 Si5 O5 Na1 113.02(12) . .
C29 Si5 O6 Si6 116.81(18) . .
C29 Si5 O6 Na1 -111.58(12) . .
C29 Si5 O11 Ni1 -161.86(13) . 2_666
C29 Si5 O11 Na2 81.53(15) . 2_666
C29 C30 C31 C32 -0.5(6) . .
C30 C29 C34 C33 -0.5(5) . .
C30 C31 C32 C33 -0.6(6) . .
C30 C31 C32 C35 -179.5(4) . .
C31 C32 C33 C34 1.1(6) . .
C32 C33 C34 C29 -0.5(6) . .
C34 C29 C30 C31 1.0(5) . .
C35 C32 C33 C34 180.0(4) . .
C36 Si6 O1 Si1 147.55(16) . .
C36 Si6 O6 Si5 -111.33(19) . .
C36 Si6 O6 Na1 122.48(12) . .
C36 Si6 O12 Ni1 137.06(13) . 2_666
C36 Si6 O12 Ni2 -98.10(15) . 2_666
C36 Si6 O12 Na3 24.91(15) . .
C36 C37 C38 C39 1.4(8) . .
C37 C36 C41 C40 0.8(6) . .
C37 C38 C39 C40 -0.4(8) . .
C37 C38 C39 C42 178.1(5) . .
C38 C39 C40 C41 -0.2(7) . .
C39 C40 C41 C36 0.0(7) . .
C41 C36 C37 C38 -1.5(6) . .
C42 C39 C40 C41 -178.7(5) . .
